data_8000348
loop_
_publ_author_name
'Kumara, Chanaka'
'Gagnon, Kevin J.'
'Dass, Amala'

_publ_section_title
;
 X-ray Crystal Structure of Au38-xAgx(SCH2CH2Ph)24 Alloy Nanomolecules.
;
_journal_issue 7
_journal_name_full 'The journal of physical chemistry letters'
_journal_page_first 1223
_journal_page_last 1228
_journal_paper_doi 10.1021/acs.jpclett.5b00270
_journal_volume 6
_journal_year 2015
_chemical_formula_sum 'C192 H216 Ag3.96 Au34.04 S24'
_chemical_formula_weight 10424.98
_space_group_crystal_system triclinic
_space_group_IT_number 2
_space_group_name_Hall '-P 1'
_space_group_name_H-M_alt 'P -1'
_atom_sites_solution_hydrogens geom
_atom_sites_solution_primary vecmap
_atom_sites_solution_secondary difmap
_audit_creation_method SHELXL-2014/6
_cell_angle_alpha 96.472(2)
_cell_angle_beta 106.952(3)
_cell_angle_gamma 111.124(3)
_cell_formula_units_Z 2
_cell_length_a 18.8585(7)
_cell_length_b 22.2711(8)
_cell_length_c 29.2473(12)
_cell_measurement_reflns_used 9865
_cell_measurement_temperature 100(2)
_cell_measurement_theta_max 24.412
_cell_measurement_theta_min 2.364
_cell_volume 10629.0(8)
_computing_cell_refinement 'SAINT V8.34A Bruker-AXS, Madison WI'
_computing_data_collection 'Bruker APEX2 Bruker-AXS, Madison WI'
_computing_data_reduction 'SAINT V8.34A Bruker-AXS, Madison WI'
_computing_molecular_graphics
;
Bruker SHELXTL Bruker-AXS, Madison WI
O. V. Dolomanov, L. J. Bourhis, R. J. Gildea, J. A. K. Howard and H. Puschmann,
OLEX2: a complete structure solution, refinement and analysis program.
J. Appl. Cryst. (2009). 42, 339-341.
and local programs
;
_computing_publication_material 'Bruker SHELXTL Bruker-AXS, Madison WI'
_computing_structure_refinement 'SHELXL-2014/7 (Sheldrick, 2013)'
_computing_structure_solution 'SHELXT 2014/4 Bruker-AXS, Madison WI'
_diffrn_ambient_temperature 100(2)
_diffrn_detector_area_resol_mean 10.42
_diffrn_measured_fraction_theta_full 0.993
_diffrn_measured_fraction_theta_max 0.993
_diffrn_measurement_device_type 'Bruker D8 with PHOTON 100 detector'
_diffrn_measurement_method '\f and \w shutterless scans'
_diffrn_radiation_monochromator 'silicon 111'
_diffrn_radiation_type synchrotron
_diffrn_radiation_wavelength 0.7749
_diffrn_reflns_av_R_equivalents 0.0741
_diffrn_reflns_av_unetI/netI 0.1065
_diffrn_reflns_Laue_measured_fraction_full 0.993
_diffrn_reflns_Laue_measured_fraction_max 0.993
_diffrn_reflns_limit_h_max 17
_diffrn_reflns_limit_h_min -16
_diffrn_reflns_limit_k_max 21
_diffrn_reflns_limit_k_min -20
_diffrn_reflns_limit_l_max 24
_diffrn_reflns_limit_l_min -27
_diffrn_reflns_number 58308
_diffrn_reflns_point_group_measured_fraction_full 0.993
_diffrn_reflns_point_group_measured_fraction_max 0.993
_diffrn_reflns_theta_full 21.485
_diffrn_reflns_theta_max 21.485
_diffrn_reflns_theta_min 2.119
_diffrn_source
;
Advanced Light Source, station 11.3.1
;
_exptl_absorpt_coefficient_mu 29.751
_exptl_absorpt_correction_T_max 0.865
_exptl_absorpt_correction_T_min 0.627
_exptl_absorpt_correction_type multi-scan
_exptl_absorpt_process_details 'SADABS-2014/4 - Bruker AXS, Madison WI'
_exptl_crystal_colour black
_exptl_crystal_density_diffrn 3.257
_exptl_crystal_description lath
_exptl_crystal_F_000 9255
_exptl_crystal_size_max 0.020
_exptl_crystal_size_mid 0.010
_exptl_crystal_size_min 0.005
_refine_diff_density_max 2.948
_refine_diff_density_min -1.707
_refine_diff_density_rms 0.277
_refine_ls_extinction_method none
_refine_ls_goodness_of_fit_ref 1.014
_refine_ls_hydrogen_treatment constr
_refine_ls_matrix_type full
_refine_ls_number_parameters 1102
_refine_ls_number_reflns 18653
_refine_ls_number_restraints 6313
_refine_ls_restrained_S_all 0.885
_refine_ls_R_factor_all 0.0979
_refine_ls_R_factor_gt 0.0492
_refine_ls_shift/su_max 0.002
_refine_ls_shift/su_mean 0.000
_refine_ls_structure_factor_coef Fsqd
_refine_ls_weighting_details 'w=1/[\s^2^(Fo^2^)+(0.0279P)^2^+136.6891P] where P=(Fo^2^+2Fc^2^)/3'
_refine_ls_weighting_scheme calc
_refine_ls_wR_factor_gt 0.0968
_refine_ls_wR_factor_ref 0.1125
_reflns_Friedel_coverage 0.000
_reflns_number_gt 12011
_reflns_number_total 18653
_reflns_threshold_expression 'I > 2\s(I)'
_cod_data_source_file jz5b00270_si_002.cif
_cod_data_source_block AuAg38
_cod_depositor_comments
;
The following automatic conversions were performed:

data item '_atom_sites_solution_secondary' value 'diffmap' was
changed to 'difmap'.

Automatic conversion script
Id: cif_fix_values 6909 2019-04-08 15:41:33Z antanas 
;
_cod_original_cell_volume 10629.0(7)
_cod_database_code 8000348
_shelx_space_group_comment
;
The symmetry employed for this shelxl refinement is uniquely defined
by the following loop, which should always be used as a source of
symmetry information in preference to the above space-group names.
They are only intended as comments.
;
_shelx_estimated_absorpt_t_min 0.588
_shelx_estimated_absorpt_t_max 0.865
_shelxl_version_number 2014/6

loop_
_space_group_symop_operation_xyz
'x, y, z'
'-x, -y, -z'

loop_
_atom_site_label
_atom_site_type_symbol
_atom_site_fract_x
_atom_site_fract_y
_atom_site_fract_z
_atom_site_U_iso_or_equiv
_atom_site_adp_type
_atom_site_occupancy
_atom_site_site_symmetry_order
_atom_site_calc_flag
_atom_site_refinement_flags_posn
_atom_site_refinement_flags_adp
_atom_site_refinement_flags_occupancy
_atom_site_disorder_assembly
_atom_site_disorder_group
Au1 Au 0.75713(9) 0.36145(7) 1.14388(5) 0.0591(4) Uani 1 1 d . . . . .
Au2 Au 0.59957(8) 0.52190(7) 1.17629(5) 0.0508(4) Uani 1 1 d . . . . .
Au3 Au 0.84714(7) 0.51868(6) 1.32943(5) 0.0389(4) Uani 1 1 d . . . . .
Au4 Au 0.61392(10) 0.38827(8) 1.16739(6) 0.0463(9) Uani 0.542(10) 1 d . . P . .
Ag4 Ag 0.61392(10) 0.38827(8) 1.16739(6) 0.0463(9) Uani 0.458(10) 1 d . . P . .
Au5 Au 0.74918(10) 0.38327(8) 1.25013(6) 0.0434(9) Uani 0.502(10) 1 d . . P . .
Ag5 Ag 0.74918(10) 0.38327(8) 1.25013(6) 0.0434(9) Uani 0.498(10) 1 d . . P . .
Au6 Au 0.66563(10) 0.46850(8) 1.27054(6) 0.0391(9) Uani 0.483(10) 1 d . . P . .
Ag6 Ag 0.66563(10) 0.46850(8) 1.27054(6) 0.0391(9) Uani 0.517(10) 1 d . . P . .
Au7 Au 0.69353(7) 0.52514(6) 1.37881(4) 0.0335(3) Uani 1 1 d . . . . .
Au8 Au 0.81593(8) 0.27949(6) 1.23477(5) 0.0476(4) Uani 1 1 d . . . . .
Au9 Au 0.46657(9) 0.37208(7) 1.08315(5) 0.0571(4) Uani 1 1 d . . . . .
Au10 Au 0.63359(8) 0.26516(6) 1.17838(5) 0.0462(4) Uani 1 1 d . . . . .
Au11 Au 0.49560(8) 0.39961(6) 1.20364(5) 0.0428(4) Uani 1 1 d . . . . .
Au12 Au 0.70201(7) 0.39284(6) 1.33700(4) 0.0343(4) Uani 1 1 d . . . . .
Au13 Au 0.68070(7) 0.26690(6) 1.28488(5) 0.0410(4) Uani 1 1 d . . . . .
Au14 Au 0.47349(8) 0.26756(7) 1.14975(5) 0.0502(4) Uani 1 1 d . . . . .
Au15 Au 0.53929(7) 0.39504(6) 1.30748(5) 0.0412(4) Uani 1 1 d . . . . .
Au16 Au 0.58692(7) 0.33083(6) 1.24320(4) 0.0322(3) Uani 1 1 d . . . . .
Au17 Au 0.55404(8) 0.09578(6) 1.15357(5) 0.0486(4) Uani 1 1 d . . . . .
Au18 Au 0.65774(7) 0.32688(6) 1.43235(4) 0.0327(3) Uani 1 1 d . . . . .
Au19 Au 0.29541(8) 0.32929(7) 1.18370(5) 0.0505(4) Uani 1 1 d . . . . .
Au20 Au 0.52031(9) 0.19157(7) 1.21533(5) 0.0391(8) Uani 0.723(10) 1 d . . P B .
Ag20 Ag 0.52031(9) 0.19157(7) 1.21533(5) 0.0391(8) Uani 0.277(10) 1 d . . P B .
Au21 Au 0.56287(9) 0.27961(7) 1.32422(5) 0.0345(8) Uani 0.615(10) 1 d . . P B .
Ag21 Ag 0.56287(9) 0.27961(7) 1.32422(5) 0.0345(8) Uani 0.385(10) 1 d . . P B .
Au22 Au 0.42163(9) 0.28259(7) 1.23020(5) 0.0381(8) Uani 0.648(10) 1 d . . P B .
Ag22 Ag 0.42163(9) 0.28259(7) 1.23020(5) 0.0381(8) Uani 0.352(10) 1 d . . P B .
Au23 Au 0.41127(7) 0.27832(6) 1.32441(5) 0.0403(4) Uani 1 1 d . . . . .
Au24 Au 0.55349(7) 0.14936(6) 1.30362(5) 0.0408(4) Uani 1 1 d . . . . .
Au25 Au 0.35053(8) 0.14998(6) 1.16816(5) 0.0467(4) Uani 1 1 d . . . . .
Au26 Au 0.41500(7) 0.17151(6) 1.26836(4) 0.0309(3) Uani 1 1 d . . . . .
Au27 Au 0.42128(8) 0.06318(6) 1.21420(5) 0.0411(4) Uani 1 1 d . . . . .
Au28 Au 0.27454(7) 0.19218(6) 1.23068(5) 0.0429(4) Uani 1 1 d . . . . .
Au29 Au 0.47748(7) 0.19124(6) 1.37007(4) 0.0336(3) Uani 1 1 d . . . . .
Au30 Au 0.25091(9) -0.00645(7) 1.11267(5) 0.0643(5) Uani 1 1 d . . . . .
Au31 Au 0.23058(7) 0.24603(6) 1.31830(5) 0.0458(4) Uani 1 1 d . . . . .
Au32 Au 0.55027(7) 0.07940(6) 1.39148(4) 0.0379(4) Uani 1 1 d . . . . .
Au33 Au 0.27121(10) 0.05817(8) 1.21644(6) 0.0456(9) Uani 0.494(10) 1 d . . P B .
Ag33 Ag 0.27121(10) 0.05817(8) 1.21644(6) 0.0456(9) Uani 0.506(10) 1 d . . P B .
Au34 Au 0.39903(9) 0.06246(7) 1.30878(6) 0.0372(8) Uani 0.548(10) 1 d . . P B .
Ag34 Ag 0.39903(9) 0.06246(7) 1.30878(6) 0.0372(8) Uani 0.452(10) 1 d . . P B .
Au35 Au 0.30281(9) 0.14321(8) 1.31578(6) 0.0397(9) Uani 0.485(10) 1 d . . P B .
Ag35 Ag 0.30281(9) 0.14321(8) 1.31578(6) 0.0397(9) Uani 0.515(10) 1 d . . P B .
Au36 Au 0.28983(8) -0.07323(7) 1.21342(5) 0.0540(4) Uani 1 1 d . . . . .
Au37 Au 0.13171(8) 0.08115(7) 1.24710(5) 0.0532(4) Uani 1 1 d . . . . .
Au38 Au 0.36731(7) 0.07854(6) 1.40499(5) 0.0389(4) Uani 1 1 d . . . . .
S1 S 0.6786(5) 0.4122(4) 1.1081(3) 0.054(3) Uani 1 1 d D . . . .
C1 C 0.7473(12) 0.5000(7) 1.1302(11) 0.076(12) Uiso 1 1 d D . . . .
H1A H 0.7192 0.5260 1.1139 0.091 Uiso 1 1 calc R U . . .
H1B H 0.7601 0.5139 1.1661 0.091 Uiso 1 1 calc R U . . .
C2 C 0.8265(11) 0.5160(7) 1.1206(10) 0.078(12) Uiso 1 1 d D . . . .
H2A H 0.8549 0.4903 1.1371 0.094 Uiso 1 1 calc R U . . .
H2B H 0.8139 0.5022 1.0848 0.094 Uiso 1 1 calc R U . . .
C3 C 0.8819(9) 0.5889(6) 1.1391(6) 0.055(10) Uiso 1 1 d DG . . . .
C4 C 0.9269(11) 0.6165(9) 1.1891(6) 0.069(11) Uiso 1 1 d DG . . . .
H4A H 0.9269 0.5887 1.2114 0.083 Uiso 1 1 calc R U . . .
C5 C 0.9718(11) 0.6847(9) 1.2063(6) 0.083(12) Uiso 1 1 d DG . . . .
H5A H 1.0025 0.7036 1.2405 0.099 Uiso 1 1 calc R U . . .
C6 C 0.9717(12) 0.7254(6) 1.1736(9) 0.100(14) Uiso 1 1 d DG . . . .
H6A H 1.0024 0.7721 1.1854 0.120 Uiso 1 1 calc R U . . .
C7 C 0.9268(13) 0.6979(8) 1.1236(8) 0.079(12) Uiso 1 1 d DG . . . .
H7A H 0.9267 0.7257 1.1013 0.094 Uiso 1 1 calc R U . . .
C8 C 0.8818(10) 0.6296(9) 1.1064(6) 0.073(11) Uiso 1 1 d DG . . . .
H8A H 0.8511 0.6108 1.0722 0.087 Uiso 1 1 calc R U . . .
S2 S 0.8480(8) 0.3168(6) 1.1710(5) 0.122(4) Uani 1 1 d D U . . .
C9 C 0.908(3) 0.3088(17) 1.134(2) 0.72(13) Uiso 1 1 d D . . . .
H9A H 0.9596 0.3092 1.1550 0.869 Uiso 1 1 calc R U . . .
H9B H 0.8775 0.2656 1.1089 0.869 Uiso 1 1 calc R U . . .
C10 C 0.9266(16) 0.364(2) 1.1072(11) 0.22(3) Uiso 1 1 d D . . . .
H10A H 0.9016 0.3446 1.0712 0.266 Uiso 1 1 calc R U . . .
H10B H 0.9007 0.3937 1.1151 0.266 Uiso 1 1 calc R U . . .
C11 C 1.0159(14) 0.4058(12) 1.1200(10) 0.141(18) Uiso 1 1 d DG . . . .
C12 C 1.0436(18) 0.4723(13) 1.1187(10) 0.097(13) Uiso 1 1 d DG . . . .
H12A H 1.0068 0.4929 1.1124 0.116 Uiso 1 1 calc R U . . .
C13 C 1.125(2) 0.5085(13) 1.1264(12) 0.25(3) Uiso 1 1 d DG . . . .
H13A H 1.1443 0.5539 1.1255 0.299 Uiso 1 1 calc R U . . .
C14 C 1.1791(14) 0.4782(19) 1.1355(13) 0.22(3) Uiso 1 1 d DG . . . .
H14A H 1.2349 0.5029 1.1408 0.261 Uiso 1 1 calc R U . . .
C15 C 1.1514(18) 0.412(2) 1.1369(11) 0.20(3) Uiso 1 1 d DG . . . .
H15A H 1.1882 0.3911 1.1432 0.244 Uiso 1 1 calc R U . . .
C16 C 1.070(2) 0.3756(13) 1.1292(11) 0.16(2) Uiso 1 1 d DG . . . .
H16A H 1.0507 0.3302 1.1301 0.189 Uiso 1 1 calc R U . . .
S3 S 0.6816(5) 0.5770(4) 1.2578(3) 0.054(3) Uani 1 1 d D . . . .
C17 C 0.7807(9) 0.6220(10) 1.2533(10) 0.064(10) Uiso 1 1 d D . . . .
H17A H 0.8243 0.6261 1.2839 0.076 Uiso 1 1 calc R U . . .
H17B H 0.7858 0.5966 1.2254 0.076 Uiso 1 1 calc R U . . .
C18 C 0.7915(11) 0.6910(8) 1.2459(7) 0.061(10) Uiso 1 1 d D . . . .
H18A H 0.7802 0.7144 1.2719 0.074 Uiso 1 1 calc R U . . .
H18B H 0.8488 0.7166 1.2495 0.074 Uiso 1 1 calc R U . . .
C19 C 0.7363(12) 0.6891(11) 1.1961(6) 0.083(12) Uiso 1 1 d DG . . . .
C20 C 0.6703(14) 0.7050(12) 1.1924(8) 0.136(18) Uiso 1 1 d DG . . . .
H20A H 0.6632 0.7216 1.2214 0.163 Uiso 1 1 calc R U . . .
C21 C 0.6146(12) 0.6966(13) 1.1463(10) 0.122(16) Uiso 1 1 d DG . . . .
H21A H 0.5695 0.7074 1.1437 0.147 Uiso 1 1 calc R U . . .
C22 C 0.6249(13) 0.6723(13) 1.1039(7) 0.129(17) Uiso 1 1 d DG . . . .
H22A H 0.5868 0.6666 1.0724 0.155 Uiso 1 1 calc R U . . .
C23 C 0.6909(15) 0.6564(12) 1.1076(6) 0.101(14) Uiso 1 1 d DG . . . .
H23A H 0.6979 0.6399 1.0786 0.121 Uiso 1 1 calc R U . . .
C24 C 0.7466(13) 0.6648(11) 1.1537(7) 0.080(12) Uiso 1 1 d DG . . . .
H24A H 0.7917 0.6540 1.1562 0.096 Uiso 1 1 calc R U . . .
S4 S 0.5310(5) 0.4838(4) 1.0931(3) 0.060(3) Uani 1 1 d D . . . .
C25 C 0.4511(12) 0.5139(13) 1.0820(7) 0.051(9) Uiso 1 1 d D . . . .
H25A H 0.4185 0.4977 1.1027 0.061 Uiso 1 1 calc R U . . .
H25B H 0.4764 0.5630 1.0921 0.061 Uiso 1 1 calc R U . . .
C26 C 0.3949(13) 0.4914(14) 1.0282(7) 0.082(12) Uiso 1 1 d D . . . .
H26A H 0.4268 0.5106 1.0078 0.098 Uiso 1 1 calc R U . . .
H26B H 0.3730 0.4425 1.0174 0.098 Uiso 1 1 calc R U . . .
C27 C 0.3248(10) 0.5118(10) 1.0194(7) 0.066(11) Uiso 1 1 d DG . . . .
C28 C 0.2543(12) 0.4727(10) 1.0263(9) 0.128(17) Uiso 1 1 d DG . . . .
H28A H 0.2465 0.4299 1.0317 0.154 Uiso 1 1 calc R U . . .
C29 C 0.1951(11) 0.4964(14) 1.0254(10) 0.145(19) Uiso 1 1 d DG . . . .
H29A H 0.1468 0.4697 1.0302 0.174 Uiso 1 1 calc R U . . .
C30 C 0.2065(14) 0.5591(15) 1.0176(9) 0.121(16) Uiso 1 1 d DG . . . .
H30A H 0.1660 0.5752 1.0170 0.145 Uiso 1 1 calc R U . . .
C31 C 0.2771(17) 0.5981(11) 1.0107(9) 0.123(16) Uiso 1 1 d DG . . . .
H31A H 0.2849 0.6410 1.0054 0.148 Uiso 1 1 calc R U . . .
C32 C 0.3363(12) 0.5745(10) 1.0116(8) 0.112(15) Uiso 1 1 d DG . . . .
H32A H 0.3845 0.6012 1.0069 0.135 Uiso 1 1 calc R U . . .
S5 S 0.8816(5) 0.4724(4) 1.2693(3) 0.045(2) Uani 1 1 d D . . . .
C33 C 0.9531(9) 0.4405(8) 1.3018(8) 0.051(9) Uiso 1 1 d D . . . .
H33A H 0.9290 0.4122 1.3218 0.061 Uiso 1 1 calc R U . . .
H33B H 0.9621 0.4123 1.2773 0.061 Uiso 1 1 calc R U . . .
C34 C 1.0347(9) 0.4955(10) 1.3352(6) 0.052(9) Uiso 1 1 d D . . . .
H34A H 1.0250 0.5258 1.3577 0.063 Uiso 1 1 calc R U . . .
H34B H 1.0675 0.4755 1.3556 0.063 Uiso 1 1 calc R U . . .
C35 C 1.0828(10) 0.5353(8) 1.3075(7) 0.055(10) Uiso 1 1 d DG . . . .
C36 C 1.1179(11) 0.5073(8) 1.2807(7) 0.063(10) Uiso 1 1 d DG . . . .
H36A H 1.1156 0.4642 1.2819 0.076 Uiso 1 1 calc R U . . .
C37 C 1.1565(12) 0.5425(11) 1.2521(7) 0.080(12) Uiso 1 1 d DG . . . .
H37A H 1.1805 0.5234 1.2338 0.097 Uiso 1 1 calc R U . . .
C38 C 1.1599(12) 0.6055(10) 1.2504(7) 0.082(12) Uiso 1 1 d DG . . . .
H38A H 1.1862 0.6295 1.2308 0.098 Uiso 1 1 calc R U . . .
C39 C 1.1248(13) 0.6335(8) 1.2772(8) 0.082(12) Uiso 1 1 d DG . . . .
H39A H 1.1271 0.6766 1.2760 0.099 Uiso 1 1 calc R U . . .
C40 C 1.0862(12) 0.5983(8) 1.3058(7) 0.069(11) Uiso 1 1 d DG . . . .
H40A H 1.0622 0.6174 1.3241 0.083 Uiso 1 1 calc R U . . .
S6 S 0.8307(4) 0.5740(3) 1.3939(3) 0.039(2) Uani 1 1 d D . . . .
C41 C 0.8537(17) 0.6583(6) 1.3862(7) 0.040(9) Uiso 1 1 d D . . . .
H41A H 0.9088 0.6778 1.3844 0.048 Uiso 1 1 calc R U . . .
H41B H 0.8140 0.6571 1.3549 0.048 Uiso 1 1 calc R U . . .
C42 C 0.8500(15) 0.7016(7) 1.4290(8) 0.039(8) Uiso 1 1 d D . . . .
H42A H 0.7931 0.6854 1.4279 0.047 Uiso 1 1 calc R U . . .
H42B H 0.8837 0.6974 1.4605 0.047 Uiso 1 1 calc R U . . .
C43 C 0.8797(12) 0.7735(6) 1.4274(7) 0.073(11) Uiso 1 1 d DG . . . .
C44 C 0.8351(13) 0.7942(10) 1.3909(8) 0.102(14) Uiso 1 1 d DG . . . .
H44A H 0.7836 0.7634 1.3678 0.123 Uiso 1 1 calc R U . . .
C45 C 0.8660(18) 0.8599(12) 1.3880(10) 0.17(2) Uiso 1 1 d DG . . . .
H45A H 0.8355 0.8741 1.3630 0.200 Uiso 1 1 calc R U . . .
C46 C 0.9414(19) 0.9050(8) 1.4217(12) 0.135(18) Uiso 1 1 d DG . . . .
H46A H 0.9625 0.9499 1.4197 0.162 Uiso 1 1 calc R U . . .
C47 C 0.9860(14) 0.8842(9) 1.4583(11) 0.21(3) Uiso 1 1 d DG . . . .
H47A H 1.0376 0.9150 1.4813 0.256 Uiso 1 1 calc R U . . .
C48 C 0.9551(13) 0.8185(10) 1.4611(8) 0.16(2) Uiso 1 1 d DG . . . .
H48A H 0.9856 0.8043 1.4862 0.191 Uiso 1 1 calc R U . . .
S7 S 0.5608(4) 0.4811(4) 1.3748(3) 0.037(2) Uani 1 1 d D . . . .
C49 C 0.5677(13) 0.4457(8) 1.4283(4) 0.025(7) Uiso 1 1 d D . . . .
H49A H 0.5126 0.4249 1.4298 0.029 Uiso 1 1 calc R U . . .
H49B H 0.5872 0.4104 1.4241 0.029 Uiso 1 1 calc R U . . .
C50 C 0.6244(12) 0.4963(8) 1.4768(4) 0.032(8) Uiso 1 1 d D . . . .
H50A H 0.6798 0.5163 1.4758 0.038 Uiso 1 1 calc R U . . .
H50B H 0.6058 0.5322 1.4808 0.038 Uiso 1 1 calc R U . . .
C51 C 0.6279(9) 0.4665(7) 1.5209(4) 0.025(7) Uiso 1 1 d DG . . . .
C52 C 0.6921(8) 0.4501(8) 1.5428(5) 0.023(7) Uiso 1 1 d DG . . . .
H52A H 0.7343 0.4571 1.5298 0.027 Uiso 1 1 calc R U . . .
C53 C 0.6946(9) 0.4234(8) 1.5837(5) 0.048(9) Uiso 1 1 d DG . . . .
H53A H 0.7386 0.4121 1.5986 0.057 Uiso 1 1 calc R U . . .
C54 C 0.6329(11) 0.4131(8) 1.6027(5) 0.040(9) Uiso 1 1 d DG . . . .
H54A H 0.6346 0.3949 1.6306 0.048 Uiso 1 1 calc R U . . .
C55 C 0.5686(9) 0.4295(8) 1.5808(6) 0.046(9) Uiso 1 1 d DG . . . .
H55A H 0.5264 0.4225 1.5938 0.056 Uiso 1 1 calc R U . . .
C56 C 0.5661(8) 0.4563(8) 1.5399(5) 0.039(8) Uiso 1 1 d DG . . . .
H56A H 0.5222 0.4675 1.5250 0.046 Uiso 1 1 calc R U . . .
S8 S 0.7877(5) 0.2309(4) 1.2963(3) 0.045(2) Uani 1 1 d D . . . .
C57 C 0.7386(13) 0.1424(6) 1.2668(9) 0.046(9) Uiso 1 1 d D . . . .
H57A H 0.7369 0.1171 1.2925 0.056 Uiso 1 1 calc R U . . .
H57B H 0.6818 0.1308 1.2454 0.056 Uiso 1 1 calc R U . . .
C58 C 0.7825(15) 0.1220(8) 1.2360(9) 0.072(11) Uiso 1 1 d D . . . .
H58A H 0.7745 0.1403 1.2065 0.087 Uiso 1 1 calc R U . . .
H58B H 0.8416 0.1418 1.2555 0.087 Uiso 1 1 calc R U . . .
C59 C 0.7534(15) 0.0479(8) 1.2197(7) 0.105(14) Uiso 1 1 d DG . . . .
C60 C 0.722(2) 0.0160(11) 1.1699(7) 0.26(3) Uiso 1 1 d DG . . . .
H60A H 0.7165 0.0408 1.1457 0.311 Uiso 1 1 calc R U . . .
C61 C 0.697(2) -0.0522(11) 1.1556(10) 0.39(6) Uiso 1 1 d DG . . . .
H61A H 0.6753 -0.0739 1.1215 0.470 Uiso 1 1 calc R U . . .
C62 C 0.704(2) -0.0885(8) 1.1910(14) 0.21(3) Uiso 1 1 d DG . . . .
H62A H 0.6877 -0.1351 1.1812 0.251 Uiso 1 1 calc R U . . .
C63 C 0.7363(17) -0.0566(11) 1.2407(12) 0.129(17) Uiso 1 1 d DG . . . .
H63A H 0.7413 -0.0815 1.2649 0.155 Uiso 1 1 calc R U . . .
C64 C 0.7608(15) 0.0115(11) 1.2551(8) 0.098(14) Uiso 1 1 d DG . . . .
H64A H 0.7825 0.0333 1.2891 0.118 Uiso 1 1 calc R U . . .
S9 S 0.3998(6) 0.2583(5) 1.0665(3) 0.067(3) Uani 1 1 d D . . . .
C65 C 0.2965(10) 0.2465(16) 1.0611(10) 0.078(12) Uiso 1 1 d D . . . .
H65A H 0.2620 0.1985 1.0546 0.093 Uiso 1 1 calc R U . . .
H65B H 0.2974 0.2691 1.0926 0.093 Uiso 1 1 calc R U . . .
C66 C 0.2599(10) 0.2743(14) 1.0195(10) 0.100(14) Uiso 1 1 d D . . . .
H66A H 0.2908 0.3231 1.0282 0.120 Uiso 1 1 calc R U . . .
H66B H 0.2659 0.2560 0.9891 0.120 Uiso 1 1 calc R U . . .
C67 C 0.1712(9) 0.2586(11) 1.0092(8) 0.102(14) Uiso 1 1 d DG . . . .
C68 C 0.1478(13) 0.3046(10) 1.0292(8) 0.149(19) Uiso 1 1 d DG . . . .
H68A H 0.1879 0.3454 1.0513 0.179 Uiso 1 1 calc R U . . .
C69 C 0.0657(15) 0.2911(14) 1.0167(10) 0.19(2) Uiso 1 1 d DG . . . .
H69A H 0.0497 0.3226 1.0304 0.228 Uiso 1 1 calc R U . . .
C70 C 0.0070(10) 0.2315(15) 0.9843(10) 0.135(18) Uiso 1 1 d DG . . . .
H70A H -0.0491 0.2222 0.9758 0.162 Uiso 1 1 calc R U . . .
C71 C 0.0304(11) 0.1854(12) 0.9643(8) 0.094(13) Uiso 1 1 d DG . . . .
H71A H -0.0097 0.1447 0.9422 0.112 Uiso 1 1 calc R U . . .
C72 C 0.1125(13) 0.1989(10) 0.9767(8) 0.101(14) Uiso 1 1 d DG . . . .
H72A H 0.1285 0.1674 0.9631 0.121 Uiso 1 1 calc R U . . .
S10 S 0.6396(6) 0.1762(4) 1.1292(3) 0.070(3) Uani 1 1 d D . . . .
C73 C 0.5805(13) 0.1709(16) 1.0660(7) 0.107(15) Uiso 1 1 d D . . . .
H73A H 0.5590 0.1250 1.0460 0.128 Uiso 1 1 calc R U . . .
H73B H 0.5336 0.1813 1.0658 0.128 Uiso 1 1 calc R U . . .
C74 C 0.6319(17) 0.2188(17) 1.0431(7) 0.20(3) Uiso 1 1 d D . . . .
H74A H 0.6522 0.2647 1.0629 0.238 Uiso 1 1 calc R U . . .
H74B H 0.6797 0.2092 1.0445 0.238 Uiso 1 1 calc R U . . .
C75 C 0.5859(18) 0.2147(14) 0.9904(6) 0.16(2) Uiso 1 1 d DG . . . .
C76 C 0.528(2) 0.2411(18) 0.9791(10) 0.36(5) Uiso 1 1 d DG . . . .
H76A H 0.5228 0.2674 1.0047 0.430 Uiso 1 1 calc R U . . .
C77 C 0.478(2) 0.229(2) 0.9304(12) 0.46(7) Uiso 1 1 d DG . . . .
H77A H 0.4391 0.2470 0.9227 0.554 Uiso 1 1 calc R U . . .
C78 C 0.4864(18) 0.1904(18) 0.8930(8) 0.20(3) Uiso 1 1 d DG . . . .
H78A H 0.4524 0.1821 0.8597 0.236 Uiso 1 1 calc R U . . .
C79 C 0.5440(18) 0.1640(13) 0.9043(8) 0.094(13) Uiso 1 1 d DG . . . .
H79A H 0.5494 0.1377 0.8787 0.112 Uiso 1 1 calc R U . . .
C80 C 0.5938(15) 0.1762(13) 0.9529(9) 0.112(15) Uiso 1 1 d DG . . . .
H80A H 0.6332 0.1581 0.9606 0.134 Uiso 1 1 calc R U . . .
S11 S 0.3857(5) 0.4332(4) 1.1859(3) 0.050(2) Uani 1 1 d D . . . .
C81 C 0.4024(15) 0.4810(8) 1.2458(5) 0.055(10) Uiso 1 1 d D . . . .
H81A H 0.3494 0.4778 1.2472 0.066 Uiso 1 1 calc R U . . .
H81B H 0.4256 0.4613 1.2718 0.066 Uiso 1 1 calc R U . . .
C82 C 0.4593(12) 0.5537(8) 1.2566(6) 0.060(10) Uiso 1 1 d D . . . .
H82A H 0.4736 0.5747 1.2916 0.072 Uiso 1 1 calc R U . . .
H82B H 0.5102 0.5566 1.2519 0.072 Uiso 1 1 calc R U . . .
C83 C 0.4246(13) 0.5926(10) 1.2249(7) 0.094(13) Uiso 1 1 d DG . . . .
C84 C 0.4450(13) 0.6038(11) 1.1837(8) 0.098(14) Uiso 1 1 d DG . . . .
H84A H 0.4826 0.5889 1.1764 0.118 Uiso 1 1 calc R U . . .
C85 C 0.4102(14) 0.6370(11) 1.1531(7) 0.114(15) Uiso 1 1 d DG . . . .
H85A H 0.4242 0.6448 1.1249 0.137 Uiso 1 1 calc R U . . .
C86 C 0.3552(13) 0.6590(10) 1.1637(8) 0.075(12) Uiso 1 1 d DG . . . .
H86A H 0.3315 0.6817 1.1428 0.090 Uiso 1 1 calc R U . . .
C87 C 0.3349(12) 0.6477(10) 1.2049(8) 0.080(12) Uiso 1 1 d DG . . . .
H87A H 0.2972 0.6627 1.2122 0.095 Uiso 1 1 calc R U . . .
C88 C 0.3696(13) 0.6145(10) 1.2355(7) 0.104(14) Uiso 1 1 d DG . . . .
H88A H 0.3557 0.6068 1.2637 0.125 Uiso 1 1 calc R U . . .
S12 S 0.7637(4) 0.4112(4) 1.4238(3) 0.038(2) Uani 1 1 d D . . . .
C89 C 0.8443(10) 0.3819(10) 1.4334(9) 0.031(8) Uiso 1 1 d D . . . .
H89A H 0.8677 0.3838 1.4689 0.037 Uiso 1 1 calc R U . . .
H89B H 0.8209 0.3350 1.4148 0.037 Uiso 1 1 calc R U . . .
C90 C 0.9115(9) 0.4236(10) 1.4168(8) 0.044(9) Uiso 1 1 d D . . . .
H90A H 0.8892 0.4172 1.3806 0.053 Uiso 1 1 calc R U . . .
H90B H 0.9296 0.4711 1.4322 0.053 Uiso 1 1 calc R U . . .
C91 C 0.9839(7) 0.4063(7) 1.4298(6) 0.041(9) Uiso 1 1 d DG . . . .
C92 C 0.9745(8) 0.3425(7) 1.4113(6) 0.037(8) Uiso 1 1 d DG . . . .
H92A H 0.9236 0.3110 1.3881 0.045 Uiso 1 1 calc R U . . .
C93 C 1.0397(11) 0.3249(7) 1.4268(6) 0.052(9) Uiso 1 1 d DG . . . .
H93A H 1.0333 0.2813 1.4141 0.063 Uiso 1 1 calc R U . . .
C94 C 1.1142(9) 0.3710(9) 1.4608(6) 0.053(10) Uiso 1 1 d DG . . . .
H94A H 1.1587 0.3590 1.4713 0.063 Uiso 1 1 calc R U . . .
C95 C 1.1235(7) 0.4348(9) 1.4793(6) 0.055(10) Uiso 1 1 d DG . . . .
H95A H 1.1744 0.4663 1.5025 0.066 Uiso 1 1 calc R U . . .
C96 C 1.0584(9) 0.4524(6) 1.4638(6) 0.044(9) Uiso 1 1 d DG . . . .
H96A H 1.0647 0.4960 1.4765 0.053 Uiso 1 1 calc R U . . .
S13 S 0.4710(5) 0.0025(4) 1.1691(3) 0.045(2) Uani 1 1 d D . . . .
C97 C 0.5399(10) -0.0206(12) 1.2141(8) 0.052(9) Uiso 1 1 d D . . . .
H97A H 0.5686 -0.0398 1.1976 0.062 Uiso 1 1 calc R U . . .
H97B H 0.5812 0.0195 1.2399 0.062 Uiso 1 1 calc R U . . .
C98 C 0.4937(12) -0.0710(11) 1.2377(8) 0.057(10) Uiso 1 1 d D . . . .
H98A H 0.4769 -0.0484 1.2609 0.068 Uiso 1 1 calc R U . . .
H98B H 0.4438 -0.1053 1.2118 0.068 Uiso 1 1 calc R U . . .
C99 C 0.5436(11) -0.1043(8) 1.2651(6) 0.047(9) Uiso 1 1 d DG . . . .
C100 C 0.5260(11) -0.1701(8) 1.2459(6) 0.077(12) Uiso 1 1 d DG . . . .
H10C H 0.4835 -0.1939 1.2150 0.092 Uiso 1 1 calc R U . . .
C101 C 0.5707(14) -0.2012(8) 1.2719(8) 0.085(12) Uiso 1 1 d DG . . . .
H10D H 0.5587 -0.2462 1.2587 0.102 Uiso 1 1 calc R U . . .
C102 C 0.6330(13) -0.1664(12) 1.3170(8) 0.098(14) Uiso 1 1 d DG . . . .
H10E H 0.6635 -0.1877 1.3347 0.117 Uiso 1 1 calc R U . . .
C103 C 0.6506(11) -0.1006(11) 1.3362(6) 0.100(14) Uiso 1 1 d DG . . . .
H10F H 0.6931 -0.0768 1.3670 0.120 Uiso 1 1 calc R U . . .
C104 C 0.6059(11) -0.0695(8) 1.3102(6) 0.076(12) Uiso 1 1 d DG . . . .
H10G H 0.6179 -0.0245 1.3233 0.091 Uiso 1 1 calc R U . . .
S14 S 0.5640(4) 0.2463(4) 1.4529(3) 0.035(2) Uani 1 1 d D . . . .
C105 C 0.5128(13) 0.2868(8) 1.4804(9) 0.038(8) Uiso 1 1 d D . . . .
H10H H 0.5521 0.3181 1.5122 0.045 Uiso 1 1 calc R U . . .
H10I H 0.4934 0.3127 1.4583 0.045 Uiso 1 1 calc R U . . .
C106 C 0.4409(11) 0.2369(9) 1.4890(8) 0.051(9) Uiso 1 1 d D . . . .
H10J H 0.3944 0.2160 1.4573 0.061 Uiso 1 1 calc R U . . .
H10K H 0.4558 0.2014 1.5006 0.061 Uiso 1 1 calc R U . . .
C107 C 0.4145(10) 0.2670(9) 1.5261(6) 0.061(10) Uiso 1 1 d DG . . . .
C108 C 0.3668(11) 0.3019(10) 1.5129(5) 0.065(11) Uiso 1 1 d DG . . . .
H10L H 0.3474 0.3043 1.4796 0.078 Uiso 1 1 calc R U . . .
C109 C 0.3474(11) 0.3331(9) 1.5483(7) 0.071(11) Uiso 1 1 d DG . . . .
H10M H 0.3148 0.3569 1.5392 0.086 Uiso 1 1 calc R U . . .
C110 C 0.3758(12) 0.3295(9) 1.5970(6) 0.063(10) Uiso 1 1 d DG . . . .
H11A H 0.3625 0.3508 1.6212 0.075 Uiso 1 1 calc R U . . .
C111 C 0.4235(12) 0.2946(10) 1.6102(5) 0.052(9) Uiso 1 1 d DG . . . .
H11B H 0.4429 0.2921 1.6435 0.062 Uiso 1 1 calc R U . . .
C112 C 0.4429(11) 0.2633(9) 1.5748(6) 0.070(11) Uiso 1 1 d DG . . . .
H11C H 0.4755 0.2395 1.5839 0.084 Uiso 1 1 calc R U . . .
S15 S 0.1891(5) 0.2343(4) 1.1819(3) 0.061(3) Uani 1 1 d D U . . .
C113 C 0.1524(16) 0.1839(11) 1.1194(6) 0.071(5) Uiso 1 1 d D U . . .
H11H H 0.1341 0.2083 1.0955 0.085 Uiso 0.692(14) 1 calc R U P A -6
H11I H 0.1973 0.1756 1.1132 0.085 Uiso 0.692(14) 1 calc R U P A -6
H11D H 0.1341 0.2083 1.0955 0.085 Uiso 0.308(14) 1 calc R U P A -5
H11E H 0.1973 0.1756 1.1132 0.085 Uiso 0.308(14) 1 calc R U P A -5
C114 C 0.0820(16) 0.1179(10) 1.1119(9) 0.094(7) Uiso 1 1 d D U . . .
H11J H 0.0979 0.0974 1.1392 0.113 Uiso 0.692(14) 1 calc R U P A -6
H11K H 0.0716 0.0878 1.0808 0.113 Uiso 0.692(14) 1 calc R U P A -6
H11F H 0.1027 0.0913 1.1326 0.113 Uiso 0.308(14) 1 calc R U P A -5
H11G H 0.0413 0.1266 1.1233 0.113 Uiso 0.308(14) 1 calc R U P A -5
C115 C 0.0406(19) 0.0781(18) 1.0592(11) 0.100(10) Uiso 0.308(14) 1 d DG U P A -5
C116 C 0.079(3) 0.047(3) 1.0372(17) 0.103(13) Uiso 0.308(14) 1 d DG U P A -5
H11L H 0.1339 0.0551 1.0542 0.124 Uiso 0.308(14) 1 calc R U P A -5
C117 C 0.037(5) 0.006(3) 0.9901(16) 0.101(14) Uiso 0.308(14) 1 d DG U P A -5
H11M H 0.0632 -0.0154 0.9751 0.121 Uiso 0.308(14) 1 calc R U P A -5
C118 C -0.043(5) -0.006(3) 0.9652(12) 0.103(14) Uiso 0.308(14) 1 d DG U P A -5
H11N H -0.0721 -0.0344 0.9330 0.124 Uiso 0.308(14) 1 calc R U P A -5
C119 C -0.082(3) 0.025(3) 0.9872(16) 0.105(13) Uiso 0.308(14) 1 d DG U P A -5
H11O H -0.1366 0.0172 0.9701 0.126 Uiso 0.308(14) 1 calc R U P A -5
C120 C -0.040(2) 0.067(3) 1.0342(16) 0.106(10) Uiso 0.308(14) 1 d DG U P A -5
H12M H -0.0660 0.0877 1.0492 0.127 Uiso 0.308(14) 1 calc R U P A -5
C211 C -0.0062(19) 0.1254(18) 1.1096(17) 0.105(9) Uiso 0.692(14) 1 d G U P A -6
C212 C -0.040(3) 0.1301(18) 1.1453(12) 0.109(10) Uiso 0.692(14) 1 d G U P A -6
H21B H -0.0127 0.1301 1.1782 0.131 Uiso 0.692(14) 1 calc R U P A -6
C213 C -0.115(3) 0.1347(18) 1.1329(14) 0.116(11) Uiso 0.692(14) 1 d G U P A -6
H21C H -0.1382 0.1379 1.1574 0.139 Uiso 0.692(14) 1 calc R U P A -6
C214 C -0.1553(19) 0.1345(18) 1.0849(17) 0.116(11) Uiso 0.692(14) 1 d G U P A -6
H21D H -0.2062 0.1377 1.0764 0.139 Uiso 0.692(14) 1 calc R U P A -6
C215 C -0.121(3) 0.1299(18) 1.0491(11) 0.119(11) Uiso 0.692(14) 1 d G U P A -6
H21E H -0.1488 0.1298 1.0163 0.143 Uiso 0.692(14) 1 calc R U P A -6
C216 C -0.047(3) 0.1253(18) 1.0615(14) 0.114(9) Uiso 0.692(14) 1 d G U P A -6
H21F H -0.0233 0.1221 1.0371 0.137 Uiso 0.692(14) 1 calc R U P A -6
S16 S 0.3512(5) 0.3343(4) 1.3655(3) 0.050(2) Uani 1 1 d D . . . .
C121 C 0.3423(12) 0.3973(11) 1.3324(9) 0.071(11) Uiso 1 1 d D . . . .
H12B H 0.3964 0.4349 1.3428 0.085 Uiso 1 1 calc R U . . .
H12C H 0.3247 0.3783 1.2966 0.085 Uiso 1 1 calc R U . . .
C122 C 0.2818(9) 0.4230(7) 1.3417(8) 0.055(10) Uiso 1 1 d D . . . .
H12D H 0.2911 0.4310 1.3773 0.066 Uiso 1 1 calc R U . . .
H12E H 0.2927 0.4662 1.3327 0.066 Uiso 1 1 calc R U . . .
C123 C 0.1940(8) 0.3771(8) 1.3136(5) 0.051(9) Uiso 1 1 d DG . . . .
C124 C 0.1660(9) 0.3513(9) 1.2630(5) 0.038(8) Uiso 1 1 d DG . . . .
H12F H 0.2029 0.3617 1.2458 0.046 Uiso 1 1 calc R U . . .
C125 C 0.0841(10) 0.3105(9) 1.2375(5) 0.065(11) Uiso 1 1 d DG . . . .
H12G H 0.0650 0.2929 1.2029 0.078 Uiso 1 1 calc R U . . .
C126 C 0.0302(8) 0.2954(8) 1.2626(7) 0.056(10) Uiso 1 1 d DG . . . .
H12H H -0.0258 0.2674 1.2452 0.067 Uiso 1 1 calc R U . . .
C127 C 0.0581(9) 0.3211(9) 1.3132(7) 0.057(10) Uiso 1 1 d DG . . . .
H12I H 0.0212 0.3108 1.3303 0.068 Uiso 1 1 calc R U . . .
C128 C 0.1400(10) 0.3619(9) 1.3387(5) 0.064(10) Uiso 1 1 d DG . . . .
H12J H 0.1591 0.3795 1.3733 0.077 Uiso 1 1 calc R U . . .
S17 S 0.6488(4) 0.1177(4) 1.3573(3) 0.037(2) Uani 1 1 d D . . . .
C129 C 0.7204(14) 0.1952(7) 1.4027(5) 0.052(9) Uiso 1 1 d D . . . .
H12K H 0.7678 0.2158 1.3928 0.062 Uiso 1 1 calc R U . . .
H12L H 0.6937 0.2262 1.4032 0.062 Uiso 1 1 calc R U . . .
C130 C 0.7500(11) 0.1849(8) 1.4543(5) 0.050(9) Uiso 1 1 d D . . . .
H13B H 0.7032 0.1689 1.4655 0.061 Uiso 1 1 calc R U . . .
H13C H 0.7708 0.1501 1.4530 0.061 Uiso 1 1 calc R U . . .
C131 C 0.8159(8) 0.2470(6) 1.4914(5) 0.033(8) Uiso 1 1 d DG . . . .
C132 C 0.8962(9) 0.2669(7) 1.4942(5) 0.040(8) Uiso 1 1 d DG . . . .
H13D H 0.9097 0.2409 1.4730 0.048 Uiso 1 1 calc R U . . .
C133 C 0.9566(7) 0.3247(8) 1.5279(6) 0.040(9) Uiso 1 1 d DG . . . .
H13E H 1.0114 0.3383 1.5298 0.048 Uiso 1 1 calc R U . . .
C134 C 0.9367(8) 0.3627(6) 1.5589(5) 0.026(7) Uiso 1 1 d DG . . . .
H13F H 0.9780 0.4023 1.5820 0.031 Uiso 1 1 calc R U . . .
C135 C 0.8564(10) 0.3428(7) 1.5562(5) 0.037(8) Uiso 1 1 d DG . . . .
H13G H 0.8428 0.3688 1.5774 0.045 Uiso 1 1 calc R U . . .
C136 C 0.7960(7) 0.2850(8) 1.5224(5) 0.045(9) Uiso 1 1 d DG . . . .
H13H H 0.7412 0.2714 1.5205 0.054 Uiso 1 1 calc R U . . .
S18 S 0.2827(5) 0.0882(4) 1.0848(3) 0.061(2) Uani 0.538(8) 1 d D U P B -1
C137 C 0.3586(15) 0.0760(17) 1.0630(18) 0.061(4) Uiso 0.538(8) 1 d D U P B -1
H13I H 0.3772 0.1101 1.0451 0.073 Uiso 0.538(8) 1 calc R U P B -1
H13J H 0.4063 0.0817 1.0916 0.073 Uiso 0.538(8) 1 calc R U P B -1
C138 C 0.325(2) 0.0073(13) 1.0290(16) 0.072(7) Uiso 0.538(8) 1 d D U P B -1
H13K H 0.3176 -0.0264 1.0486 0.086 Uiso 0.538(8) 1 calc R U P B -1
H13L H 0.2712 -0.0022 1.0044 0.086 Uiso 0.538(8) 1 calc R U P B -1
C139 C 0.3812(18) 0.0020(16) 1.0025(10) 0.074(7) Uiso 0.538(8) 1 d DG U P B -1
C140 C 0.370(2) 0.0144(19) 0.9560(11) 0.079(8) Uiso 0.538(8) 1 d DG U P B -1
H14B H 0.3212 0.0183 0.9382 0.095 Uiso 0.538(8) 1 calc R U P B -1
C141 C 0.429(2) 0.0213(19) 0.9354(11) 0.079(10) Uiso 0.538(8) 1 d DG U P B -1
H14C H 0.4212 0.0298 0.9036 0.094 Uiso 0.538(8) 1 calc R U P B -1
C142 C 0.500(2) 0.016(3) 0.9613(15) 0.078(11) Uiso 0.538(8) 1 d DG U P B -1
H14D H 0.5406 0.0203 0.9473 0.094 Uiso 0.538(8) 1 calc R U P B -1
C143 C 0.512(2) 0.003(3) 1.0079(15) 0.078(10) Uiso 0.538(8) 1 d DG U P B -1
H14E H 0.5600 -0.0007 1.0256 0.094 Uiso 0.538(8) 1 calc R U P B -1
C144 C 0.452(2) -0.004(2) 1.0284(11) 0.072(10) Uiso 0.538(8) 1 d DG U P B -1
H14F H 0.4600 -0.0122 1.0602 0.087 Uiso 0.538(8) 1 calc R U P B -1
S18A S 0.2827(5) 0.0882(4) 1.0848(3) 0.061(2) Uani 0.462(8) 1 d D U P B -2
C201 C 0.3758(13) 0.105(3) 1.0718(13) 0.065(4) Uiso 0.462(8) 1 d D U P B -2
H20B H 0.3972 0.1510 1.0677 0.078 Uiso 0.462(8) 1 calc R U P B -2
H20C H 0.4173 0.1019 1.1001 0.078 Uiso 0.462(8) 1 calc R U P B -2
C202 C 0.362(3) 0.057(2) 1.0254(13) 0.075(6) Uiso 0.462(8) 1 d D U P B -2
H20D H 0.4145 0.0567 1.0261 0.090 Uiso 0.462(8) 1 calc R U P B -2
H20E H 0.3258 0.0116 1.0250 0.090 Uiso 0.462(8) 1 calc R U P B -2
C203 C 0.324(2) 0.0749(19) 0.9788(13) 0.088(8) Uiso 0.462(8) 1 d DG U P B -2
C204 C 0.241(2) 0.040(2) 0.9524(16) 0.099(11) Uiso 0.462(8) 1 d DG U P B -2
H20F H 0.2123 -0.0028 0.9565 0.119 Uiso 0.462(8) 1 calc R U P B -2
C205 C 0.199(2) 0.068(3) 0.9200(16) 0.103(12) Uiso 0.462(8) 1 d DG U P B -2
H20G H 0.1427 0.0438 0.9019 0.124 Uiso 0.462(8) 1 calc R U P B -2
C206 C 0.241(3) 0.130(3) 0.9140(16) 0.102(12) Uiso 0.462(8) 1 d DG U P B -2
H20H H 0.2127 0.1490 0.8919 0.123 Uiso 0.462(8) 1 calc R U P B -2
C207 C 0.324(3) 0.165(2) 0.9405(18) 0.103(12) Uiso 0.462(8) 1 d DG U P B -2
H20I H 0.3524 0.2078 0.9364 0.124 Uiso 0.462(8) 1 calc R U P B -2
C208 C 0.365(2) 0.137(2) 0.9729(15) 0.099(11) Uiso 0.462(8) 1 d DG U P B -2
H20J H 0.4220 0.1612 0.9910 0.119 Uiso 0.462(8) 1 calc R U P B -2
S19 S 0.1029(5) 0.1667(4) 1.2743(3) 0.055(3) Uani 1 1 d D . . . .
C145 C 0.0679(13) 0.1490(14) 1.3254(6) 0.079(12) Uiso 1 1 d D . . . .
H14G H 0.1062 0.1361 1.3489 0.095 Uiso 1 1 calc R U . . .
H14H H 0.0679 0.1896 1.3430 0.095 Uiso 1 1 calc R U . . .
C146 C -0.0172(15) 0.0935(13) 1.3076(9) 0.15(2) Uiso 1 1 d D . . . .
H14I H -0.0519 0.1002 1.2777 0.182 Uiso 1 1 calc R U . . .
H14J H -0.0143 0.0505 1.2985 0.182 Uiso 1 1 calc R U . . .
C147 C -0.0560(13) 0.0908(11) 1.3462(9) 0.150(19) Uiso 1 1 d DG . . . .
C148 C -0.0800(14) 0.1403(10) 1.3592(9) 0.080(12) Uiso 1 1 d DG . . . .
H14K H -0.0669 0.1786 1.3464 0.096 Uiso 1 1 calc R U . . .
C149 C -0.1231(16) 0.1338(14) 1.3910(9) 0.16(2) Uiso 1 1 d DG . . . .
H14L H -0.1395 0.1677 1.3999 0.193 Uiso 1 1 calc R U . . .
C150 C -0.1422(16) 0.0778(16) 1.4098(9) 0.131(17) Uiso 1 1 d DG . . . .
H15B H -0.1716 0.0734 1.4315 0.157 Uiso 1 1 calc R U . . .
C151 C -0.1182(16) 0.0283(13) 1.3967(9) 0.17(2) Uiso 1 1 d DG . . . .
H15C H -0.1313 -0.0100 1.4095 0.206 Uiso 1 1 calc R U . . .
C152 C -0.0751(15) 0.0347(11) 1.3649(10) 0.147(19) Uiso 1 1 d DG . . . .
H15D H -0.0588 0.0009 1.3560 0.177 Uiso 1 1 calc R U . . .
S20 S 0.4679(4) 0.0440(4) 1.4358(3) 0.039(2) Uani 1 1 d D . . . .
C153 C 0.5415(12) 0.0977(18) 1.4953(7) 0.129(17) Uiso 1 1 d D . . . .
H15E H 0.5844 0.0814 1.5071 0.155 Uiso 1 1 calc R U . . .
H15F H 0.5678 0.1432 1.4915 0.155 Uiso 1 1 calc R U . . .
C154 C 0.5013(16) 0.0996(18) 1.5334(7) 0.19(2) Uiso 1 1 d D . . . .
H15G H 0.4541 0.1105 1.5198 0.223 Uiso 1 1 calc R U . . .
H15H H 0.4808 0.0552 1.5401 0.223 Uiso 1 1 calc R U . . .
C155 C 0.5591(13) 0.1500(9) 1.5811(5) 0.080(12) Uiso 1 1 d DG . . . .
C156 C 0.6185(13) 0.2095(11) 1.5814(6) 0.077(12) Uiso 1 1 d DG . . . .
H15I H 0.6302 0.2154 1.5523 0.093 Uiso 1 1 calc R U . . .
C157 C 0.6608(12) 0.2603(9) 1.6242(8) 0.100(14) Uiso 1 1 d DG . . . .
H15J H 0.7014 0.3009 1.6244 0.120 Uiso 1 1 calc R U . . .
C158 C 0.6436(13) 0.2516(10) 1.6667(6) 0.068(11) Uiso 1 1 d DG . . . .
H15K H 0.6725 0.2864 1.6960 0.082 Uiso 1 1 calc R U . . .
C159 C 0.5842(14) 0.1922(11) 1.6664(5) 0.096(14) Uiso 1 1 d DG . . . .
H15L H 0.5724 0.1863 1.6955 0.116 Uiso 1 1 calc R U . . .
C160 C 0.5419(13) 0.1414(9) 1.6236(6) 0.134(17) Uiso 1 1 d DG . . . .
H16B H 0.5013 0.1007 1.6234 0.161 Uiso 1 1 calc R U . . .
S21 S 0.1420(5) -0.0143(4) 1.2192(3) 0.065(2) Uani 0.538(8) 1 d D U P B -3
C161 C 0.0838(16) -0.038(2) 1.1532(5) 0.064(4) Uiso 0.538(8) 1 d D U P B -3
H16C H 0.1166 -0.0098 1.1367 0.077 Uiso 0.538(8) 1 calc R U P B -3
H16D H 0.0737 -0.0848 1.1400 0.077 Uiso 0.538(8) 1 calc R U P B -3
C162 C 0.0027(13) -0.033(2) 1.1411(10) 0.072(6) Uiso 0.538(8) 1 d D U P B -3
H16E H 0.0132 0.0147 1.1498 0.087 Uiso 0.538(8) 1 calc R U P B -3
H16F H -0.0275 -0.0498 1.1051 0.087 Uiso 0.538(8) 1 calc R U P B -3
C163 C -0.0496(19) -0.0703(14) 1.1676(12) 0.074(6) Uiso 0.538(8) 1 d DG U P B -3
C164 C -0.067(2) -0.0364(15) 1.2025(13) 0.078(8) Uiso 0.538(8) 1 d DG U P B -3
H16G H -0.0495 0.0104 1.2083 0.094 Uiso 0.538(8) 1 calc R U P B -3
C165 C -0.112(2) -0.071(2) 1.2289(13) 0.086(10) Uiso 0.538(8) 1 d DG U P B -3
H16H H -0.1237 -0.0479 1.2528 0.103 Uiso 0.538(8) 1 calc R U P B -3
C166 C -0.138(2) -0.140(2) 1.2205(14) 0.086(10) Uiso 0.538(8) 1 d DG U P B -3
H16I H -0.1679 -0.1632 1.2386 0.103 Uiso 0.538(8) 1 calc R U P B -3
C167 C -0.120(2) -0.1734(15) 1.1856(15) 0.083(8) Uiso 0.538(8) 1 d DG U P B -3
H16J H -0.1379 -0.2202 1.1798 0.100 Uiso 0.538(8) 1 calc R U P B -3
C168 C -0.076(2) -0.1388(14) 1.1591(13) 0.079(7) Uiso 0.538(8) 1 d DG U P B -3
H16K H -0.0637 -0.1619 1.1353 0.095 Uiso 0.538(8) 1 calc R U P B -3
S21A S 0.1420(5) -0.0143(4) 1.2192(3) 0.065(2) Uani 0.462(8) 1 d D U P B -4
C193 C 0.0483(11) -0.062(3) 1.1665(10) 0.069(4) Uiso 0.462(8) 1 d D U P B -4
H19J H 0.0474 -0.0384 1.1398 0.082 Uiso 0.462(8) 1 calc R U P B -4
H19K H 0.0475 -0.1057 1.1541 0.082 Uiso 0.462(8) 1 calc R U P B -4
C194 C -0.0276(10) -0.073(3) 1.1791(11) 0.074(6) Uiso 0.462(8) 1 d D U P B -4
H19A H -0.0346 -0.1070 1.1988 0.089 Uiso 0.462(8) 1 calc R U P B -4
H19B H -0.0199 -0.0314 1.1998 0.089 Uiso 0.462(8) 1 calc R U P B -4
C195 C -0.1037(11) -0.0961(17) 1.1342(12) 0.073(6) Uiso 0.462(8) 1 d DG U P B -4
C196 C -0.1680(16) -0.1572(16) 1.1250(13) 0.075(8) Uiso 0.462(8) 1 d DG U P B -4
H19C H -0.1652 -0.1841 1.1478 0.089 Uiso 0.462(8) 1 calc R U P B -4
C197 C -0.2365(16) -0.1788(18) 1.0823(14) 0.074(10) Uiso 0.462(8) 1 d DG U P B -4
H19D H -0.2805 -0.2206 1.0760 0.088 Uiso 0.462(8) 1 calc R U P B -4
C198 C -0.241(2) -0.139(2) 1.0489(11) 0.078(11) Uiso 0.462(8) 1 d DG U P B -4
H19E H -0.2875 -0.1541 1.0198 0.094 Uiso 0.462(8) 1 calc R U P B -4
C199 C -0.176(3) -0.078(2) 1.0581(13) 0.077(10) Uiso 0.462(8) 1 d DG U P B -4
H19F H -0.1793 -0.0513 1.0353 0.093 Uiso 0.462(8) 1 calc R U P B -4
C200 C -0.1079(19) -0.0566(17) 1.1008(15) 0.074(8) Uiso 0.462(8) 1 d DG U P B -4
H20K H -0.0640 -0.0149 1.1071 0.089 Uiso 0.462(8) 1 calc R U P B -4
S22 S 0.3524(5) -0.0562(4) 1.2968(3) 0.053(3) Uani 1 1 d D . . . .
C169 C 0.2636(13) -0.0816(9) 1.3152(12) 0.087(13) Uiso 1 1 d D . . . .
H16L H 0.2817 -0.0673 1.3515 0.105 Uiso 1 1 calc R U . . .
H16M H 0.2287 -0.0593 1.3006 0.105 Uiso 1 1 calc R U . . .
C170 C 0.2139(12) -0.1567(9) 1.2986(9) 0.069(11) Uiso 1 1 d D . . . .
H17C H 0.1961 -0.1711 1.2623 0.083 Uiso 1 1 calc R U . . .
H17D H 0.2487 -0.1790 1.3134 0.083 Uiso 1 1 calc R U . . .
C171 C 0.1403(9) -0.1773(9) 1.3137(7) 0.060(10) Uiso 1 1 d DG . . . .
C172 C 0.0800(11) -0.1550(9) 1.2957(7) 0.083(12) Uiso 1 1 d DG . . . .
H17E H 0.0823 -0.1301 1.2714 0.100 Uiso 1 1 calc R U . . .
C173 C 0.0162(10) -0.1692(11) 1.3132(8) 0.086(13) Uiso 1 1 d DG . . . .
H17F H -0.0250 -0.1540 1.3010 0.103 Uiso 1 1 calc R U . . .
C174 C 0.0128(11) -0.2056(11) 1.3488(8) 0.104(14) Uiso 1 1 d DG . . . .
H17G H -0.0308 -0.2153 1.3608 0.125 Uiso 1 1 calc R U . . .
C175 C 0.0731(12) -0.2278(10) 1.3667(7) 0.072(11) Uiso 1 1 d DG . . . .
H17H H 0.0707 -0.2527 1.3910 0.086 Uiso 1 1 calc R U . . .
C176 C 0.1369(10) -0.2137(9) 1.3492(7) 0.065(11) Uiso 1 1 d DG . . . .
H17I H 0.1781 -0.2289 1.3615 0.079 Uiso 1 1 calc R U . . .
S23 S 0.2606(5) 0.1088(4) 1.3822(3) 0.052(3) Uani 1 1 d D . . . .
C177 C 0.1666(11) 0.0332(9) 1.3602(6) 0.072(11) Uiso 1 1 d D . . . .
H17J H 0.1263 0.0376 1.3318 0.087 Uiso 1 1 calc R U . . .
H17K H 0.1778 -0.0048 1.3487 0.087 Uiso 1 1 calc R U . . .
C178 C 0.1310(9) 0.0196(11) 1.4004(8) 0.087(13) Uiso 1 1 d D . . . .
H17L H 0.1219 0.0585 1.4128 0.104 Uiso 1 1 calc R U . . .
H17M H 0.0776 -0.0191 1.3863 0.104 Uiso 1 1 calc R U . . .
C179 C 0.1861(11) 0.0061(9) 1.4429(6) 0.064(10) Uiso 1 1 d DG . . . .
C180 C 0.1962(12) -0.0528(8) 1.4376(6) 0.072(11) Uiso 1 1 d DG . . . .
H18C H 0.1653 -0.0864 1.4078 0.086 Uiso 1 1 calc R U . . .
C181 C 0.2516(12) -0.0626(9) 1.4760(8) 0.073(11) Uiso 1 1 d DG . . . .
H18D H 0.2585 -0.1028 1.4723 0.088 Uiso 1 1 calc R U . . .
C182 C 0.2970(11) -0.0134(11) 1.5196(7) 0.066(11) Uiso 1 1 d DG . . . .
H18E H 0.3348 -0.0201 1.5458 0.080 Uiso 1 1 calc R U . . .
C183 C 0.2869(12) 0.0455(10) 1.5249(6) 0.098(14) Uiso 1 1 d DG . . . .
H18F H 0.3178 0.0791 1.5547 0.117 Uiso 1 1 calc R U . . .
C184 C 0.2314(12) 0.0552(8) 1.4865(7) 0.079(12) Uiso 1 1 d DG . . . .
H18G H 0.2245 0.0955 1.4901 0.095 Uiso 1 1 calc R U . . .
S24 S 0.2137(5) -0.1084(4) 1.1302(3) 0.063(3) Uani 1 1 d D . . . .
C185 C 0.2677(14) -0.1456(9) 1.1025(9) 0.050(9) Uiso 1 1 d D . . . .
H18H H 0.2401 -0.1587 1.0662 0.060 Uiso 1 1 calc R U . . .
H18I H 0.3238 -0.1121 1.1103 0.060 Uiso 1 1 calc R U . . .
C186 C 0.2715(10) -0.2061(8) 1.1208(9) 0.066(11) Uiso 1 1 d D . . . .
H18J H 0.3115 -0.2180 1.1107 0.080 Uiso 1 1 calc R U . . .
H18K H 0.2913 -0.1945 1.1572 0.080 Uiso 1 1 calc R U . . .
C187 C 0.1909(11) -0.2658(8) 1.1015(7) 0.078(12) Uiso 1 1 d DG . . . .
C188 C 0.1539(13) -0.2976(10) 1.0516(6) 0.096(13) Uiso 1 1 d DG . . . .
H18L H 0.1796 -0.2818 1.0292 0.115 Uiso 1 1 calc R U . . .
C189 C 0.0795(13) -0.3525(10) 1.0346(7) 0.104(14) Uiso 1 1 d DG . . . .
H18M H 0.0542 -0.3742 1.0005 0.125 Uiso 1 1 calc R U . . .
C190 C 0.0420(10) -0.3756(10) 1.0674(10) 0.094(13) Uiso 1 1 d DG . . . .
H19G H -0.0089 -0.4131 1.0557 0.113 Uiso 1 1 calc R U . . .
C191 C 0.0789(13) -0.3439(11) 1.1173(9) 0.106(15) Uiso 1 1 d DG . . . .
H19H H 0.0532 -0.3597 1.1397 0.127 Uiso 1 1 calc R U . . .
C192 C 0.1533(13) -0.2890(10) 1.1343(6) 0.111(15) Uiso 1 1 d DG . . . .
H19I H 0.1786 -0.2673 1.1684 0.133 Uiso 1 1 calc R U . . .

loop_
_atom_site_aniso_label
_atom_site_aniso_U_11
_atom_site_aniso_U_22
_atom_site_aniso_U_33
_atom_site_aniso_U_23
_atom_site_aniso_U_13
_atom_site_aniso_U_12
Au1 0.0725(11) 0.0664(11) 0.0711(11) 0.0358(9) 0.0508(9) 0.0391(10)
Au2 0.0564(10) 0.0510(10) 0.0574(10) 0.0292(8) 0.0265(8) 0.0260(8)
Au3 0.0313(8) 0.0378(9) 0.0503(9) 0.0163(7) 0.0185(7) 0.0125(7)
Au4 0.0495(14) 0.0490(14) 0.0459(14) 0.0185(10) 0.0229(10) 0.0197(11)
Ag4 0.0495(14) 0.0490(14) 0.0459(14) 0.0185(10) 0.0229(10) 0.0197(11)
Au5 0.0411(14) 0.0432(14) 0.0537(15) 0.0166(10) 0.0265(10) 0.0169(10)
Ag5 0.0411(14) 0.0432(14) 0.0537(15) 0.0166(10) 0.0265(10) 0.0169(10)
Au6 0.0367(13) 0.0357(14) 0.0463(14) 0.0164(10) 0.0178(10) 0.0124(10)
Ag6 0.0367(13) 0.0357(14) 0.0463(14) 0.0164(10) 0.0178(10) 0.0124(10)
Au7 0.0270(8) 0.0290(8) 0.0440(9) 0.0097(7) 0.0149(7) 0.0089(7)
Au8 0.0424(9) 0.0432(9) 0.0697(10) 0.0179(8) 0.0332(8) 0.0198(8)
Au9 0.0668(11) 0.0693(11) 0.0424(9) 0.0230(8) 0.0164(8) 0.0358(9)
Au10 0.0550(10) 0.0449(9) 0.0457(9) 0.0130(8) 0.0287(8) 0.0193(8)
Au11 0.0431(9) 0.0430(9) 0.0468(9) 0.0175(7) 0.0163(7) 0.0207(8)
Au12 0.0294(8) 0.0327(8) 0.0366(8) 0.0087(7) 0.0106(7) 0.0093(7)
Au13 0.0388(9) 0.0399(9) 0.0465(9) 0.0106(7) 0.0183(7) 0.0163(8)
Au14 0.0567(10) 0.0506(10) 0.0417(9) 0.0130(8) 0.0154(8) 0.0217(8)
Au15 0.0385(9) 0.0399(9) 0.0444(9) 0.0108(7) 0.0151(7) 0.0149(8)
Au16 0.0321(8) 0.0326(8) 0.0321(8) 0.0083(7) 0.0124(6) 0.0127(7)
Au17 0.0615(10) 0.0417(9) 0.0463(9) 0.0085(7) 0.0285(8) 0.0189(8)
Au18 0.0265(8) 0.0339(8) 0.0349(8) 0.0063(7) 0.0104(6) 0.0105(7)
Au19 0.0467(10) 0.0550(10) 0.0518(10) 0.0175(8) 0.0109(8) 0.0273(8)
Au20 0.0422(12) 0.0372(12) 0.0377(12) 0.0088(8) 0.0146(8) 0.0160(9)
Ag20 0.0422(12) 0.0372(12) 0.0377(12) 0.0088(8) 0.0146(8) 0.0160(9)
Au21 0.0291(12) 0.0336(12) 0.0385(12) 0.0078(8) 0.0127(8) 0.0103(9)
Ag21 0.0291(12) 0.0336(12) 0.0385(12) 0.0078(8) 0.0127(8) 0.0103(9)
Au22 0.0337(12) 0.0364(12) 0.0388(12) 0.0083(8) 0.0097(8) 0.0113(9)
Ag22 0.0337(12) 0.0364(12) 0.0388(12) 0.0083(8) 0.0097(8) 0.0113(9)
Au23 0.0338(8) 0.0387(9) 0.0458(9) 0.0079(7) 0.0127(7) 0.0142(7)
Au24 0.0370(9) 0.0409(9) 0.0421(9) 0.0095(7) 0.0125(7) 0.0148(7)
Au25 0.0469(10) 0.0459(9) 0.0414(9) 0.0080(7) 0.0087(7) 0.0191(8)
Au26 0.0281(8) 0.0290(8) 0.0319(8) 0.0050(6) 0.0076(6) 0.0110(7)
Au27 0.0436(9) 0.0343(9) 0.0408(9) 0.0042(7) 0.0125(7) 0.0145(7)
Au28 0.0312(9) 0.0407(9) 0.0482(9) 0.0087(7) 0.0066(7) 0.0120(7)
Au29 0.0292(8) 0.0330(8) 0.0338(8) 0.0076(7) 0.0101(7) 0.0087(7)
Au30 0.0776(12) 0.0448(10) 0.0493(10) -0.0019(8) -0.0051(9) 0.0280(9)
Au31 0.0313(9) 0.0421(9) 0.0595(10) 0.0075(8) 0.0131(7) 0.0143(8)
Au32 0.0296(8) 0.0348(9) 0.0441(9) 0.0133(7) 0.0101(7) 0.0089(7)
Au33 0.0398(14) 0.0388(14) 0.0474(14) 0.0052(10) 0.0088(10) 0.0114(10)
Ag33 0.0398(14) 0.0388(14) 0.0474(14) 0.0052(10) 0.0088(10) 0.0114(10)
Au34 0.0342(13) 0.0305(13) 0.0412(13) 0.0084(9) 0.0110(9) 0.0092(9)
Ag34 0.0342(13) 0.0305(13) 0.0412(13) 0.0084(9) 0.0110(9) 0.0092(9)
Au35 0.0274(13) 0.0380(14) 0.0468(14) 0.0092(10) 0.0108(9) 0.0083(10)
Ag35 0.0274(13) 0.0380(14) 0.0468(14) 0.0092(10) 0.0108(9) 0.0083(10)
Au36 0.0476(10) 0.0374(9) 0.0678(11) 0.0068(8) 0.0141(8) 0.0144(8)
Au37 0.0290(9) 0.0430(9) 0.0689(11) -0.0011(8) 0.0061(8) 0.0077(8)
Au38 0.0331(8) 0.0338(9) 0.0468(9) 0.0113(7) 0.0160(7) 0.0089(7)
S1 0.056(6) 0.056(6) 0.045(6) 0.012(5) 0.020(5) 0.016(5)
S2 0.122(4) 0.122(4) 0.122(4) 0.0309(15) 0.0445(19) 0.051(2)
S3 0.069(7) 0.051(6) 0.054(6) 0.025(5) 0.028(5) 0.026(6)
S4 0.075(7) 0.069(7) 0.062(7) 0.037(6) 0.030(6) 0.048(6)
S5 0.043(6) 0.045(6) 0.055(6) 0.021(5) 0.024(5) 0.020(5)
S6 0.031(5) 0.030(5) 0.062(6) 0.017(5) 0.024(5) 0.011(4)
S7 0.028(5) 0.037(5) 0.044(5) 0.008(4) 0.018(4) 0.010(4)
S8 0.041(6) 0.049(6) 0.056(6) 0.016(5) 0.028(5) 0.020(5)
S9 0.087(8) 0.066(7) 0.044(6) 0.015(5) 0.005(6) 0.044(6)
S10 0.105(9) 0.052(7) 0.067(7) 0.010(5) 0.063(7) 0.025(6)
S11 0.049(6) 0.056(6) 0.054(6) 0.016(5) 0.018(5) 0.032(5)
S12 0.032(5) 0.038(5) 0.040(5) 0.014(4) 0.006(4) 0.016(5)
S13 0.049(6) 0.036(6) 0.050(6) 0.010(5) 0.014(5) 0.020(5)
S14 0.037(5) 0.039(5) 0.034(5) 0.018(4) 0.016(4) 0.016(5)
S15 0.056(6) 0.059(6) 0.063(6) 0.019(5) 0.009(5) 0.025(5)
S16 0.045(6) 0.048(6) 0.060(6) 0.007(5) 0.021(5) 0.023(5)
S17 0.023(5) 0.036(5) 0.042(5) 0.006(4) 0.008(4) 0.007(4)
S18 0.075(4) 0.057(4) 0.054(4) 0.019(3) 0.016(3) 0.035(4)
S18A 0.075(4) 0.057(4) 0.054(4) 0.019(3) 0.016(3) 0.035(4)
S19 0.024(5) 0.050(6) 0.078(7) 0.006(5) 0.012(5) 0.011(5)
S20 0.029(5) 0.039(5) 0.043(5) 0.009(4) 0.014(4) 0.007(4)
S21 0.059(4) 0.062(4) 0.081(4) 0.016(4) 0.023(4) 0.035(4)
S21A 0.059(4) 0.062(4) 0.081(4) 0.016(4) 0.023(4) 0.035(4)
S22 0.054(6) 0.038(6) 0.063(6) 0.007(5) 0.029(5) 0.011(5)
S23 0.049(6) 0.051(6) 0.060(6) 0.031(5) 0.020(5) 0.019(5)
S24 0.062(7) 0.037(6) 0.062(7) -0.011(5) -0.007(5) 0.021(5)

loop_
_atom_type_symbol
_atom_type_description
_atom_type_scat_dispersion_real
_atom_type_scat_dispersion_imag
_atom_type_scat_source
C C 0.0040 0.0020 'Calculated using XDISP in WinGX (Farrugia, 1999)'
H H 0.0000 0.0000 'Calculated using XDISP in WinGX (Farrugia, 1999)'
S S 0.1431 0.1480 'Calculated using XDISP in WinGX (Farrugia, 1999)'
Ag Ag -0.7010 1.2917 'Calculated using XDISP in WinGX (Farrugia, 1999)'
Au Au -3.0766 10.1233 'Calculated using XDISP in WinGX (Farrugia, 1999)'

loop_
_geom_angle_atom_site_label_1
_geom_angle_atom_site_label_2
_geom_angle_atom_site_label_3
_geom_angle
S1 Au1 S2 170.1(4)
S1 Au1 Au10 97.3(2)
S2 Au1 Au10 91.9(3)
S1 Au1 Au5 99.7(2)
S2 Au1 Au5 88.7(3)
Au10 Au1 Au5 54.40(4)
S1 Au1 Au4 48.3(2)
S2 Au1 Au4 141.6(3)
Au10 Au1 Au4 55.92(4)
Au5 Au1 Au4 56.50(5)
S4 Au2 S3 170.4(3)
S4 Au2 Au4 83.8(2)
S3 Au2 Au4 102.5(2)
S4 Au2 Au11 95.9(2)
S3 Au2 Au11 93.7(2)
Au4 Au2 Au11 54.37(4)
S4 Au2 Au6 139.8(2)
S3 Au2 Au6 48.3(2)
Au4 Au2 Au6 57.08(5)
Au11 Au2 Au6 55.40(4)
S6 Au3 S5 172.4(3)
S6 Au3 Au6 89.7(2)
S5 Au3 Au6 97.4(2)
S6 Au3 Au5 137.16(19)
S5 Au3 Au5 50.1(2)
Au6 Au3 Au5 57.68(5)
S6 Au3 Au12 83.75(18)
S5 Au3 Au12 102.6(2)
Au6 Au3 Au12 53.13(4)
Au5 Au3 Au12 55.09(4)
S1 Au4 Au16 153.2(2)
S1 Au4 Au11 146.6(2)
Au16 Au4 Au11 60.09(5)
S1 Au4 Au14 122.7(2)
Au16 Au4 Au14 58.42(5)
Au11 Au4 Au14 63.68(5)
S1 Au4 Au10 97.5(2)
Au16 Au4 Au10 58.51(5)
Au11 Au4 Au10 111.36(6)
Au14 Au4 Au10 60.11(5)
S1 Au4 Au9 82.6(2)
Au16 Au4 Au9 117.02(7)
Au11 Au4 Au9 70.39(5)
Au14 Au4 Au9 66.25(5)
Au10 Au4 Au9 115.21(7)
S1 Au4 Au5 100.6(2)
Au16 Au4 Au5 57.61(5)
Au11 Au4 Au5 108.97(6)
Au14 Au4 Au5 105.84(7)
Au10 Au4 Au5 56.94(5)
Au9 Au4 Au5 171.71(8)
S1 Au4 Au6 128.3(2)
Au16 Au4 Au6 57.33(5)
Au11 Au4 Au6 60.34(5)
Au14 Au4 Au6 108.87(6)
Au10 Au4 Au6 105.71(6)
Au9 Au4 Au6 124.43(7)
Au5 Au4 Au6 59.42(5)
S1 Au4 Au2 90.9(2)
Au16 Au4 Au2 111.86(6)
Au11 Au4 Au2 62.86(5)
Au14 Au4 Au2 120.08(7)
Au10 Au4 Au2 169.49(7)
Au9 Au4 Au2 72.09(5)
Au5 Au4 Au2 115.31(7)
Au6 Au4 Au2 63.92(5)
S1 Au4 Au1 44.9(2)
Au16 Au4 Au1 108.41(6)
Au11 Au4 Au1 168.45(7)
Au14 Au4 Au1 112.40(6)
Au10 Au4 Au1 59.36(5)
Au9 Au4 Au1 118.93(6)
Au5 Au4 Au1 60.75(5)
Au6 Au4 Au1 113.69(7)
Au2 Au4 Au1 125.02(6)
S5 Au5 Au16 154.0(2)
S5 Au5 Au10 141.9(2)
Au16 Au5 Au10 59.49(5)
S5 Au5 Au13 137.24(19)
Au16 Au5 Au13 57.98(5)
Au10 Au5 Au13 62.51(5)
S5 Au5 Au12 108.2(2)
Au16 Au5 Au12 57.73(4)
Au10 Au5 Au12 109.33(6)
Au13 Au5 Au12 58.91(5)
S5 Au5 Au6 96.69(19)
Au16 Au5 Au6 57.44(5)
Au10 Au5 Au6 109.15(7)
Au13 Au5 Au6 104.90(6)
Au12 Au5 Au6 56.63(5)
S5 Au5 Au4 114.94(19)
Au16 Au5 Au4 56.82(5)
Au10 Au5 Au4 60.27(5)
Au13 Au5 Au4 107.81(7)
Au12 Au5 Au4 105.34(6)
Au6 Au5 Au4 60.34(5)
S5 Au5 Au8 91.18(19)
Au16 Au5 Au8 114.42(6)
Au10 Au5 Au8 66.42(5)
Au13 Au5 Au8 65.95(5)
Au12 Au5 Au8 116.27(6)
Au6 Au5 Au8 170.80(7)
Au4 Au5 Au8 120.27(7)
S5 Au5 Au3 46.96(19)
Au16 Au5 Au3 110.02(6)
Au10 Au5 Au3 168.83(7)
Au13 Au5 Au3 116.63(6)
Au12 Au5 Au3 63.99(5)
Au6 Au5 Au3 59.82(5)
Au4 Au5 Au3 111.63(6)
Au8 Au5 Au3 124.18(6)
S5 Au5 Au1 82.76(19)
Au16 Au5 Au1 109.43(6)
Au10 Au5 Au1 61.07(5)
Au13 Au5 Au1 117.82(6)
Au12 Au5 Au1 167.00(7)
Au6 Au5 Au1 116.25(7)
Au4 Au5 Au1 62.75(5)
Au8 Au5 Au1 69.40(5)
Au3 Au5 Au1 123.81(6)
S3 Au6 Au16 152.4(2)
S3 Au6 Au12 147.4(2)
Au16 Au6 Au12 59.39(5)
S3 Au6 Au11 95.6(2)
Au16 Au6 Au11 58.48(5)
Au12 Au6 Au11 110.00(6)
S3 Au6 Au15 120.0(2)
Au16 Au6 Au15 58.01(5)
Au12 Au6 Au15 61.92(5)
Au11 Au6 Au15 59.95(5)
S3 Au6 Au5 131.3(2)
Au16 Au6 Au5 57.78(5)
Au12 Au6 Au5 60.88(5)
Au11 Au6 Au5 106.46(7)
Au15 Au6 Au5 108.55(6)
S3 Au6 Au4 102.2(2)
Au16 Au6 Au4 56.88(5)
Au12 Au6 Au4 108.62(7)
Au11 Au6 Au4 56.44(5)
Au15 Au6 Au4 104.76(6)
Au5 Au6 Au4 60.24(6)
S3 Au6 Au3 91.7(2)
Au16 Au6 Au3 112.66(6)
Au12 Au6 Au3 66.51(5)
Au11 Au6 Au3 168.91(7)
Au15 Au6 Au3 122.78(6)
Au5 Au6 Au3 62.50(5)
Au4 Au6 Au3 113.81(6)
S3 Au6 Au7 86.9(2)
Au16 Au6 Au7 112.06(6)
Au12 Au6 Au7 64.08(5)
Au11 Au6 Au7 116.11(6)
Au15 Au6 Au7 64.09(5)
Au5 Au6 Au7 118.62(7)
Au4 Au6 Au7 168.39(7)
Au3 Au6 Au7 72.53(5)
S3 Au6 Au2 46.0(2)
Au16 Au6 Au2 107.31(6)
Au12 Au6 Au2 166.58(7)
Au11 Au6 Au2 59.79(5)
Au15 Au6 Au2 114.02(6)
Au5 Au6 Au2 111.77(6)
Au4 Au6 Au2 59.00(5)
Au3 Au6 Au2 121.65(6)
Au7 Au6 Au2 127.12(6)
S6 Au7 S7 172.4(3)
S6 Au7 Au6 88.8(2)
S7 Au7 Au6 98.84(18)
S6 Au7 Au12 85.64(18)
S7 Au7 Au12 98.19(19)
Au6 Au7 Au12 53.59(4)
S6 Au7 Au15 137.48(19)
S7 Au7 Au15 48.82(18)
Au6 Au7 Au15 55.60(4)
Au12 Au7 Au15 55.61(4)
S2 Au8 S8 172.7(4)
S2 Au8 Au5 91.0(3)
S8 Au8 Au5 96.17(19)
S2 Au8 Au10 87.4(3)
S8 Au8 Au10 96.1(2)
Au5 Au8 Au10 53.53(4)
S2 Au8 Au13 138.6(3)
S8 Au8 Au13 47.22(19)
Au5 Au8 Au13 54.63(4)
Au10 Au8 Au13 54.69(4)
S4 Au9 S9 175.4(3)
S4 Au9 Au4 85.5(2)
S9 Au9 Au4 97.4(2)
S4 Au9 Au14 136.7(2)
S9 Au9 Au14 47.4(2)
Au4 Au9 Au14 54.99(5)
S4 Au9 Au11 88.8(2)
S9 Au9 Au11 95.7(2)
Au4 Au9 Au11 52.12(4)
Au14 Au9 Au11 54.31(4)
S10 Au10 Au20 98.5(2)
S10 Au10 Au16 159.2(2)
Au20 Au10 Au16 60.75(5)
S10 Au10 Au5 135.5(3)
Au20 Au10 Au5 110.17(6)
Au16 Au10 Au5 59.45(5)
S10 Au10 Au14 114.1(3)
Au20 Au10 Au14 60.32(5)
Au16 Au10 Au14 57.72(4)
Au5 Au10 Au14 109.57(6)
S10 Au10 Au4 137.8(2)
Au20 Au10 Au4 108.94(6)
Au16 Au10 Au4 57.66(5)
Au5 Au10 Au4 62.79(5)
Au14 Au10 Au4 58.91(5)
S10 Au10 Au13 113.9(2)
Au20 Au10 Au13 59.32(4)
Au16 Au10 Au13 57.03(4)
Au5 Au10 Au13 59.71(5)
Au14 Au10 Au13 105.56(5)
Au4 Au10 Au13 107.60(6)
S10 Au10 Au1 88.6(2)
Au20 Au10 Au1 172.90(6)
Au16 Au10 Au1 112.19(6)
Au5 Au10 Au1 64.53(5)
Au14 Au10 Au1 116.04(6)
Au4 Au10 Au1 64.73(5)
Au13 Au10 Au1 118.42(6)
S10 Au10 Au8 77.7(3)
Au20 Au10 Au8 113.79(6)
Au16 Au10 Au8 109.19(5)
Au5 Au10 Au8 60.05(5)
Au14 Au10 Au8 166.86(6)
Au4 Au10 Au8 116.86(6)
Au13 Au10 Au8 62.81(4)
Au1 Au10 Au8 68.34(5)
S11 Au11 Au16 157.4(2)
S11 Au11 Au22 98.5(2)
Au16 Au11 Au22 60.08(5)
S11 Au11 Au4 141.9(2)
Au16 Au11 Au4 59.15(5)
Au22 Au11 Au4 108.84(6)
S11 Au11 Au6 131.5(2)
Au16 Au11 Au6 58.05(5)
Au22 Au11 Au6 108.95(6)
Au4 Au11 Au6 63.22(5)
S11 Au11 Au15 106.3(2)
Au16 Au11 Au15 57.93(4)
Au22 Au11 Au15 59.57(5)
Au4 Au11 Au15 110.23(6)
Au6 Au11 Au15 60.10(5)
S11 Au11 Au14 120.7(2)
Au16 Au11 Au14 56.65(4)
Au22 Au11 Au14 58.34(5)
Au4 Au11 Au14 59.23(5)
Au6 Au11 Au14 107.70(6)
Au15 Au11 Au14 104.75(5)
S11 Au11 Au2 90.5(2)
Au16 Au11 Au2 111.04(5)
Au22 Au11 Au2 170.91(6)
Au4 Au11 Au2 62.77(5)
Au6 Au11 Au2 64.80(5)
Au15 Au11 Au2 118.60(6)
Au14 Au11 Au2 116.09(5)
S11 Au11 Au9 88.26(19)
Au16 Au11 Au9 105.99(5)
Au22 Au11 Au9 111.86(6)
Au4 Au11 Au9 57.49(5)
Au6 Au11 Au9 115.50(6)
Au15 Au11 Au9 163.72(6)
Au14 Au11 Au9 60.47(4)
Au2 Au11 Au9 67.41(4)
S12 Au12 Au16 157.77(19)
S12 Au12 Au21 96.75(19)
Au16 Au12 Au21 61.03(5)
S12 Au12 Au6 136.82(19)
Au16 Au12 Au6 59.78(5)
Au21 Au12 Au6 110.85(6)
S12 Au12 Au13 112.06(18)
Au16 Au12 Au13 58.52(4)
Au21 Au12 Au13 60.76(5)
Au6 Au12 Au13 110.32(6)
S12 Au12 Au5 137.60(18)
Au16 Au12 Au5 58.45(5)
Au21 Au12 Au5 110.05(6)
Au6 Au12 Au5 62.50(5)
Au13 Au12 Au5 59.77(5)
S12 Au12 Au15 112.74(17)
Au16 Au12 Au15 57.86(4)
Au21 Au12 Au15 58.92(4)
Au6 Au12 Au15 61.15(5)
Au13 Au12 Au15 106.54(5)
Au5 Au12 Au15 109.19(6)
S12 Au12 Au7 76.71(18)
Au16 Au12 Au7 110.95(5)
Au21 Au12 Au7 113.04(5)
Au6 Au12 Au7 62.33(5)
Au13 Au12 Au7 169.15(6)
Au5 Au12 Au7 118.50(6)
Au15 Au12 Au7 63.25(4)
S12 Au12 Au3 94.12(19)
Au16 Au12 Au3 108.10(5)
Au21 Au12 Au3 169.13(6)
Au6 Au12 Au3 60.36(5)
Au13 Au12 Au3 114.65(5)
Au5 Au12 Au3 60.92(5)
Au15 Au12 Au3 116.56(5)
Au7 Au12 Au3 69.69(4)
S8 Au13 Au16 154.9(2)
S8 Au13 Au20 123.4(2)
Au16 Au13 Au20 60.19(5)
S8 Au13 Au21 144.4(2)
Au16 Au13 Au21 60.33(4)
Au20 Au13 Au21 69.53(5)
S8 Au13 Au12 123.4(2)
Au16 Au13 Au12 58.94(4)
Au20 Au13 Au12 113.18(5)
Au21 Au13 Au12 58.44(4)
S8 Au13 Au5 98.7(2)
Au16 Au13 Au5 59.13(5)
Au20 Au13 Au5 106.30(6)
Au21 Au13 Au5 109.44(6)
Au12 Au13 Au5 61.32(5)
S8 Au13 Au10 101.33(19)
Au16 Au13 Au10 58.17(4)
Au20 Au13 Au10 56.71(4)
Au21 Au13 Au10 111.91(6)
Au12 Au13 Au10 107.48(5)
Au5 Au13 Au10 57.78(5)
S8 Au13 Au24 100.16(19)
Au16 Au13 Au24 100.93(5)
Au20 Au13 Au24 56.80(4)
Au21 Au13 Au24 56.63(4)
Au12 Au13 Au24 112.59(5)
Au5 Au13 Au24 159.88(6)
Au10 Au13 Au24 111.15(5)
S8 Au13 Au8 45.10(19)
Au16 Au13 Au8 109.85(5)
Au20 Au13 Au8 111.31(5)
Au21 Au13 Au8 168.82(6)
Au12 Au13 Au8 112.73(5)
Au5 Au13 Au8 59.42(4)
Au10 Au13 Au8 62.50(4)
Au24 Au13 Au8 133.72(5)
S9 Au14 Au16 156.4(2)
S9 Au14 Au22 126.0(2)
Au16 Au14 Au22 60.09(5)
S9 Au14 Au20 142.3(2)
Au16 Au14 Au20 60.08(5)
Au22 Au14 Au20 70.49(5)
S9 Au14 Au4 99.3(2)
Au16 Au14 Au4 58.78(5)
Au22 Au14 Au4 106.06(6)
Au20 Au14 Au4 108.17(6)
S9 Au14 Au10 120.9(2)
Au16 Au14 Au10 58.94(4)
Au22 Au14 Au10 113.12(6)
Au20 Au14 Au10 57.29(5)
Au4 Au14 Au10 60.99(5)
S9 Au14 Au11 104.2(2)
Au16 Au14 Au11 57.86(4)
Au22 Au14 Au11 57.21(5)
Au20 Au14 Au11 112.25(6)
Au4 Au14 Au11 57.09(5)
Au10 Au14 Au11 106.83(6)
S9 Au14 Au25 99.4(2)
Au16 Au14 Au25 102.09(5)
Au22 Au14 Au25 58.88(5)
Au20 Au14 Au25 57.39(5)
Au4 Au14 Au25 160.85(6)
Au10 Au14 Au25 111.70(6)
Au11 Au14 Au25 113.88(5)
S9 Au14 Au9 45.7(2)
Au16 Au14 Au9 110.79(6)
Au22 Au14 Au9 115.05(6)
Au20 Au14 Au9 166.40(7)
Au4 Au14 Au9 58.76(5)
Au10 Au14 Au9 109.81(5)
Au11 Au14 Au9 65.22(4)
Au25 Au14 Au9 136.21(6)
S7 Au15 Au16 154.72(18)
S7 Au15 Au21 121.37(18)
Au16 Au15 Au21 60.53(5)
S7 Au15 Au22 145.50(18)
Au16 Au15 Au22 59.67(5)
Au21 Au15 Au22 69.81(5)
S7 Au15 Au11 125.37(18)
Au16 Au15 Au11 58.52(4)
Au21 Au15 Au11 113.19(6)
Au22 Au15 Au11 57.85(5)
S7 Au15 Au6 100.39(18)
Au16 Au15 Au6 58.17(5)
Au21 Au15 Au6 106.31(6)
Au22 Au15 Au6 107.42(6)
Au11 Au15 Au6 59.94(5)
S7 Au15 Au12 100.49(18)
Au16 Au15 Au12 57.66(4)
Au21 Au15 Au12 57.77(4)
Au22 Au15 Au12 111.59(5)
Au11 Au15 Au12 105.98(5)
Au6 Au15 Au12 56.93(5)
S7 Au15 Au23 98.93(18)
Au16 Au15 Au23 101.66(5)
Au21 Au15 Au23 57.83(4)
Au22 Au15 Au23 57.22(4)
Au11 Au15 Au23 112.21(5)
Au6 Au15 Au23 159.82(6)
Au12 Au15 Au23 113.56(5)
S7 Au15 Au7 45.69(18)
Au16 Au15 Au7 109.03(5)
Au21 Au15 Au7 110.30(5)
Au22 Au15 Au7 167.58(6)
Au11 Au15 Au7 112.85(5)
Au6 Au15 Au7 60.31(5)
Au12 Au15 Au7 61.15(4)
Au23 Au15 Au7 134.03(5)
Au14 Au16 Au13 116.49(6)
Au14 Au16 Au4 62.81(5)
Au13 Au16 Au4 119.48(6)
Au14 Au16 Au12 179.03(6)
Au13 Au16 Au12 62.55(4)
Au4 Au16 Au12 117.40(6)
Au14 Au16 Au15 116.36(6)
Au13 Au16 Au15 115.17(5)
Au4 Au16 Au15 116.49(6)
Au12 Au16 Au15 64.49(4)
Au14 Au16 Au6 119.88(6)
Au13 Au16 Au6 114.64(6)
Au4 Au16 Au6 65.79(5)
Au12 Au16 Au6 60.83(5)
Au15 Au16 Au6 63.82(5)
Au14 Au16 Au5 115.73(6)
Au13 Au16 Au5 62.89(5)
Au4 Au16 Au5 65.57(6)
Au12 Au16 Au5 63.82(5)
Au15 Au16 Au5 119.44(6)
Au6 Au16 Au5 64.78(5)
Au14 Au16 Au10 63.34(5)
Au13 Au16 Au10 64.80(4)
Au4 Au16 Au10 63.83(5)
Au12 Au16 Au10 115.81(5)
Au15 Au16 Au10 179.47(6)
Au6 Au16 Au10 116.70(6)
Au5 Au16 Au10 61.05(5)
Au14 Au16 Au11 65.49(5)
Au13 Au16 Au11 177.98(6)
Au4 Au16 Au11 60.76(5)
Au12 Au16 Au11 115.47(5)
Au15 Au16 Au11 63.55(4)
Au6 Au16 Au11 63.48(5)
Au5 Au16 Au11 116.14(6)
Au10 Au16 Au11 116.50(6)
S10 Au17 S13 170.3(3)
S10 Au17 Au20 94.2(2)
S13 Au17 Au20 95.6(2)
S12 Au18 S14 171.5(3)
S12 Au18 Au21 93.67(19)
S14 Au18 Au21 94.68(19)
S11 Au19 S15 169.6(3)
S11 Au19 Au22 95.7(2)
S15 Au19 Au22 93.6(2)
S11 Au19 Au11 45.27(19)
S15 Au19 Au11 144.8(2)
Au22 Au19 Au11 51.95(4)
Au10 Au20 Au27 144.23(6)
Au10 Au20 Au26 155.75(7)
Au27 Au20 Au26 59.94(4)
Au10 Au20 Au16 60.08(5)
Au27 Au20 Au16 155.69(6)
Au26 Au20 Au16 95.76(5)
Au10 Au20 Au24 126.51(6)
Au27 Au20 Au24 62.04(5)
Au26 Au20 Au24 58.67(4)
Au16 Au20 Au24 106.18(6)
Au10 Au20 Au25 123.09(6)
Au27 Au20 Au25 63.48(5)
Au26 Au20 Au25 58.08(5)
Au16 Au20 Au25 105.97(6)
Au24 Au20 Au25 110.39(6)
Au10 Au20 Au13 63.97(5)
Au27 Au20 Au13 124.34(6)
Au26 Au20 Au13 106.72(6)
Au16 Au20 Au13 58.34(5)
Au24 Au20 Au13 65.78(5)
Au25 Au20 Au13 158.91(6)
Au10 Au20 Au14 62.39(5)
Au27 Au20 Au14 125.03(6)
Au26 Au20 Au14 104.56(6)
Au16 Au20 Au14 58.19(5)
Au24 Au20 Au14 157.76(6)
Au25 Au20 Au14 64.47(5)
Au13 Au20 Au14 110.59(6)
Au10 Au20 Au17 72.60(5)
Au27 Au20 Au17 71.70(5)
Au26 Au20 Au17 131.63(6)
Au16 Au20 Au17 132.56(6)
Au24 Au20 Au17 98.72(5)
Au25 Au20 Au17 102.03(6)
Au13 Au20 Au17 99.06(5)
Au14 Au20 Au17 103.52(6)
Au10 Au20 Au21 106.64(6)
Au27 Au20 Au21 104.61(6)
Au26 Au20 Au21 54.50(4)
Au16 Au20 Au21 54.95(4)
Au24 Au20 Au21 54.83(4)
Au25 Au20 Au21 104.55(5)
Au13 Au20 Au21 55.55(4)
Au14 Au20 Au21 104.20(6)
Au17 Au20 Au21 147.77(6)
Au12 Au21 Au29 146.24(7)
Au12 Au21 Au26 154.29(7)
Au29 Au21 Au26 59.46(4)
Au12 Au21 Au24 123.18(6)
Au29 Au21 Au24 63.99(5)
Au26 Au21 Au24 58.65(4)
Au12 Au21 Au16 58.94(4)
Au29 Au21 Au16 154.81(7)
Au26 Au21 Au16 95.38(6)
Au24 Au21 Au16 105.66(6)
Au12 Au21 Au15 63.32(5)
Au29 Au21 Au15 123.50(6)
Au26 Au21 Au15 106.24(6)
Au24 Au21 Au15 159.00(7)
Au16 Au21 Au15 58.69(5)
Au12 Au21 Au23 125.57(6)
Au29 Au21 Au23 61.97(5)
Au26 Au21 Au23 58.61(4)
Au24 Au21 Au23 111.16(6)
Au16 Au21 Au23 105.46(6)
Au15 Au21 Au23 64.88(5)
Au12 Au21 Au13 60.80(4)
Au29 Au21 Au13 126.52(6)
Au26 Au21 Au13 106.14(6)
Au24 Au21 Au13 65.47(5)
Au16 Au21 Au13 57.89(4)
Au15 Au21 Au13 109.95(6)
Au23 Au21 Au13 158.23(7)
Au12 Au21 Au18 73.64(5)
Au29 Au21 Au18 72.62(5)
Au26 Au21 Au18 132.07(6)
Au24 Au21 Au18 102.02(6)
Au16 Au21 Au18 132.50(6)
Au15 Au21 Au18 98.98(5)
Au23 Au21 Au18 99.35(5)
Au13 Au21 Au18 102.38(5)
Au12 Au21 Au22 104.77(6)
Au29 Au21 Au22 104.32(6)
Au26 Au21 Au22 54.59(4)
Au24 Au21 Au22 104.83(6)
Au16 Au21 Au22 54.27(4)
Au15 Au21 Au22 55.28(4)
Au23 Au21 Au22 54.78(4)
Au13 Au21 Au22 104.23(6)
Au18 Au21 Au22 148.10(6)
Au28 Au22 Au11 144.38(7)
Au28 Au22 Au16 155.59(7)
Au11 Au22 Au16 59.90(5)
Au28 Au22 Au26 59.69(5)
Au11 Au22 Au26 155.92(7)
Au16 Au22 Au26 96.04(6)
Au28 Au22 Au23 64.50(5)
Au11 Au22 Au23 123.93(6)
Au16 Au22 Au23 106.85(6)
Au26 Au22 Au23 58.86(4)
Au28 Au22 Au14 121.68(6)
Au11 Au22 Au14 64.45(5)
Au16 Au22 Au14 58.61(5)
Au26 Au22 Au14 105.21(6)
Au23 Au22 Au14 159.06(7)
Au28 Au22 Au15 126.60(6)
Au11 Au22 Au15 62.58(5)
Au16 Au22 Au15 58.87(4)
Au26 Au22 Au15 105.88(6)
Au23 Au22 Au15 65.00(5)
Au14 Au22 Au15 111.68(6)
Au28 Au22 Au25 61.41(5)
Au11 Au22 Au25 125.68(6)
Au16 Au22 Au25 104.80(6)
Au26 Au22 Au25 57.44(4)
Au23 Au22 Au25 110.35(6)
Au14 Au22 Au25 64.07(5)
Au15 Au22 Au25 157.31(7)
Au28 Au22 Au19 73.11(5)
Au11 Au22 Au19 71.27(5)
Au16 Au22 Au19 131.00(6)
Au26 Au22 Au19 132.78(6)
Au23 Au22 Au19 103.03(6)
Au14 Au22 Au19 97.88(6)
Au15 Au22 Au19 102.77(6)
Au25 Au22 Au19 99.91(6)
Au28 Au22 Au21 106.12(6)
Au11 Au22 Au21 105.26(6)
Au16 Au22 Au21 55.12(4)
Au26 Au22 Au21 54.58(4)
Au23 Au22 Au21 55.41(4)
Au14 Au22 Au21 104.93(6)
Au15 Au22 Au21 54.91(4)
Au25 Au22 Au21 103.41(6)
Au19 Au22 Au21 152.71(6)
Au28 Au22 Au20 104.06(6)
Au11 Au22 Au20 106.02(6)
Au16 Au22 Au20 54.36(4)
Au26 Au22 Au20 54.21(4)
Au23 Au22 Au20 104.63(5)
Au14 Au22 Au20 55.10(4)
Au15 Au22 Au20 104.23(5)
Au25 Au22 Au20 54.20(4)
Au19 Au22 Au20 147.46(6)
Au21 Au22 Au20 59.82(4)
S16 Au23 Au26 155.3(2)
S16 Au23 Au22 126.8(2)
Au26 Au23 Au22 60.13(5)
S16 Au23 Au21 143.4(2)
Au26 Au23 Au21 59.85(4)
Au22 Au23 Au21 69.81(5)
S16 Au23 Au35 98.0(2)
Au26 Au23 Au35 58.80(5)
Au22 Au23 Au35 106.08(6)
Au21 Au23 Au35 108.39(6)
S16 Au23 Au29 120.1(2)
Au26 Au23 Au29 58.54(4)
Au22 Au23 Au29 113.01(5)
Au21 Au23 Au29 58.14(4)
Au35 Au23 Au29 60.46(5)
S16 Au23 Au28 104.1(2)
Au26 Au23 Au28 57.54(4)
Au22 Au23 Au28 57.04(5)
Au21 Au23 Au28 111.43(5)
Au35 Au23 Au28 57.05(5)
Au29 Au23 Au28 106.04(5)
S16 Au23 Au15 101.1(2)
Au26 Au23 Au15 101.53(5)
Au22 Au23 Au15 57.78(4)
Au21 Au23 Au15 57.29(4)
Au35 Au23 Au15 160.24(6)
Au29 Au23 Au15 112.75(5)
Au28 Au23 Au15 112.65(5)
S16 Au23 Au31 46.3(2)
Au26 Au23 Au31 109.65(5)
Au22 Au23 Au31 109.74(5)
Au21 Au23 Au31 168.65(6)
Au35 Au23 Au31 60.49(5)
Au29 Au23 Au31 113.68(5)
Au28 Au23 Au31 61.56(4)
Au15 Au23 Au31 132.72(5)
S17 Au24 Au26 157.30(19)
S17 Au24 Au20 142.35(18)
Au26 Au24 Au20 60.31(4)
S17 Au24 Au21 120.99(18)
Au26 Au24 Au21 60.28(5)
Au20 Au24 Au21 70.39(5)
S17 Au24 Au27 125.20(18)
Au26 Au24 Au27 59.20(4)
Au20 Au24 Au27 58.33(5)
Au21 Au24 Au27 113.80(6)
S17 Au24 Au34 102.52(19)
Au26 Au24 Au34 58.53(5)
Au20 Au24 Au34 108.26(6)
Au21 Au24 Au34 106.09(6)
Au27 Au24 Au34 60.29(5)
S17 Au24 Au29 102.35(18)
Au26 Au24 Au29 57.77(4)
Au20 Au24 Au29 112.41(5)
Au21 Au24 Au29 57.57(4)
Au27 Au24 Au29 106.43(5)
Au34 Au24 Au29 56.77(4)
S17 Au24 Au13 96.23(18)
Au26 Au24 Au13 101.78(5)
Au20 Au24 Au13 57.42(4)
Au21 Au24 Au13 57.90(4)
Au27 Au24 Au13 113.00(5)
Au34 Au24 Au13 160.24(6)
Au29 Au24 Au13 113.25(5)
S17 Au24 Au32 46.62(18)
Au26 Au24 Au32 110.89(5)
Au20 Au24 Au32 167.39(6)
Au21 Au24 Au32 114.34(5)
Au27 Au24 Au32 109.88(5)
Au34 Au24 Au32 59.49(4)
Au29 Au24 Au32 64.68(4)
Au13 Au24 Au32 135.18(5)
S18A Au25 Au26 157.4(2)
S18 Au25 Au26 157.4(2)
S18A Au25 Au20 121.0(2)
S18 Au25 Au20 121.0(2)
Au26 Au25 Au20 60.47(5)
S18A Au25 Au33 100.9(2)
S18 Au25 Au33 100.9(2)
Au26 Au25 Au33 60.17(5)
Au20 Au25 Au33 107.51(6)
S18A Au25 Au22 142.8(2)
S18 Au25 Au22 142.8(2)
Au26 Au25 Au22 59.77(5)
Au20 Au25 Au22 70.00(5)
Au33 Au25 Au22 109.31(6)
S18A Au25 Au28 125.5(2)
S18 Au25 Au28 125.5(2)
Au26 Au25 Au28 59.10(4)
Au20 Au25 Au28 113.50(6)
Au33 Au25 Au28 61.64(5)
Au22 Au25 Au28 57.56(5)
S18A Au25 Au27 101.8(2)
S18 Au25 Au27 101.8(2)
Au26 Au25 Au27 58.63(4)
Au20 Au25 Au27 57.52(4)
Au33 Au25 Au27 57.98(5)
Au22 Au25 Au27 112.39(6)
Au28 Au25 Au27 107.75(5)
S18A Au25 Au14 96.5(2)
S18 Au25 Au14 96.5(2)
Au26 Au25 Au14 101.67(5)
Au20 Au25 Au14 58.14(5)
Au33 Au25 Au14 161.81(6)
Au22 Au25 Au14 57.05(5)
Au28 Au25 Au14 111.53(6)
Au27 Au25 Au14 113.36(6)
Au25 Au26 Au24 115.42(5)
Au25 Au26 Au23 116.97(6)
Au24 Au26 Au23 115.88(6)
Au25 Au26 Au34 118.52(6)
Au24 Au26 Au34 63.63(5)
Au23 Au26 Au34 115.60(6)
Au25 Au26 Au29 178.79(6)
Au24 Au26 Au29 65.14(4)
Au23 Au26 Au29 63.26(4)
Au34 Au26 Au29 60.63(5)
Au25 Au26 Au28 63.35(5)
Au24 Au26 Au28 178.71(6)
Au23 Au26 Au28 65.34(4)
Au34 Au26 Au28 116.43(6)
Au29 Au26 Au28 116.08(5)
Au25 Au26 Au35 115.54(6)
Au24 Au26 Au35 120.00(6)
Au23 Au26 Au35 62.92(5)
Au34 Au26 Au35 65.52(5)
Au29 Au26 Au35 63.42(5)
Au28 Au26 Au35 60.79(5)
Au25 Au26 Au27 64.61(5)
Au24 Au26 Au27 62.79(4)
Au23 Au26 Au27 178.41(6)
Au34 Au26 Au27 63.17(5)
Au29 Au26 Au27 115.15(5)
Au28 Au26 Au27 116.00(6)
Au35 Au26 Au27 116.77(6)
Au25 Au26 Au33 61.85(5)
Au24 Au26 Au33 115.56(6)
Au23 Au26 Au33 120.27(6)
Au34 Au26 Au33 65.47(5)
Au29 Au26 Au33 116.96(6)
Au28 Au26 Au33 63.64(5)
Au35 Au26 Au33 66.32(6)
Au27 Au26 Au33 60.39(5)
S13 Au27 Au20 99.3(2)
S13 Au27 Au26 159.0(2)
Au20 Au27 Au26 60.36(4)
S13 Au27 Au33 138.8(2)
Au20 Au27 Au33 109.70(6)
Au26 Au27 Au33 59.91(5)
S13 Au27 Au24 108.7(2)
Au20 Au27 Au24 59.63(5)
Au26 Au27 Au24 58.01(4)
Au33 Au27 Au24 110.99(6)
S13 Au27 Au34 132.77(19)
Au20 Au27 Au34 109.33(6)
Au26 Au27 Au34 58.17(4)
Au33 Au27 Au34 63.48(5)
Au24 Au27 Au34 60.31(5)
S13 Au27 Au25 119.34(18)
Au20 Au27 Au25 59.01(5)
Au26 Au27 Au25 56.76(4)
Au33 Au27 Au25 59.05(5)
Au24 Au27 Au25 105.17(5)
Au34 Au27 Au25 107.60(5)
S13 Au27 Au36 88.3(2)
Au20 Au27 Au36 171.32(6)
Au26 Au27 Au36 112.45(5)
Au33 Au27 Au36 61.62(5)
Au24 Au27 Au36 122.00(6)
Au34 Au27 Au36 67.61(5)
Au25 Au27 Au36 113.50(5)
S13 Au27 Au30 83.89(19)
Au20 Au27 Au30 112.34(6)
Au26 Au27 Au30 107.77(5)
Au33 Au27 Au30 58.54(5)
Au24 Au27 Au30 165.49(6)
Au34 Au27 Au30 116.52(6)
Au25 Au27 Au30 61.33(4)
Au36 Au27 Au30 63.97(4)
S15 Au28 Au26 156.3(2)
S15 Au28 Au22 97.5(2)
Au26 Au28 Au22 60.51(5)
S15 Au28 Au35 142.9(2)
Au26 Au28 Au35 59.64(5)
Au22 Au28 Au35 109.58(6)
S15 Au28 Au25 105.6(2)
Au26 Au28 Au25 57.55(4)
Au22 Au28 Au25 61.03(5)
Au35 Au28 Au25 109.60(6)
S15 Au28 Au33 130.2(2)
Au26 Au28 Au33 58.47(5)
Au22 Au28 Au33 109.41(6)
Au35 Au28 Au33 64.00(5)
Au25 Au28 Au33 58.30(5)
S15 Au28 Au23 121.1(2)
Au26 Au28 Au23 57.12(4)
Au22 Au28 Au23 58.46(4)
Au35 Au28 Au23 59.72(5)
Au25 Au28 Au23 105.53(5)
Au33 Au28 Au23 108.78(6)
S15 Au28 Au37 94.1(2)
Au26 Au28 Au37 108.24(5)
Au22 Au28 Au37 168.26(6)
Au35 Au28 Au37 59.29(5)
Au25 Au28 Au37 117.16(6)
Au33 Au28 Au37 63.44(5)
Au23 Au28 Au37 113.62(5)
S15 Au28 Au31 85.7(2)
Au26 Au28 Au31 109.55(5)
Au22 Au28 Au31 111.18(6)
Au35 Au28 Au31 61.39(5)
Au25 Au28 Au31 166.71(6)
Au33 Au28 Au31 119.67(6)
Au23 Au28 Au31 61.85(4)
Au37 Au28 Au31 68.02(4)
S14 Au29 Au26 158.12(19)
S14 Au29 Au21 98.05(18)
Au26 Au29 Au21 60.35(4)
S14 Au29 Au34 138.82(19)
Au26 Au29 Au34 59.67(5)
Au21 Au29 Au34 109.99(6)
S14 Au29 Au23 109.60(18)
Au26 Au29 Au23 58.19(4)
Au21 Au29 Au23 59.88(4)
Au34 Au29 Au23 110.43(6)
S14 Au29 Au35 134.50(17)
Au26 Au29 Au35 58.37(5)
Au21 Au29 Au35 109.09(6)
Au34 Au29 Au35 63.35(5)
Au23 Au29 Au35 59.58(5)
S14 Au29 Au24 116.58(17)
Au26 Au29 Au24 57.08(4)
Au21 Au29 Au24 58.44(4)
Au34 Au29 Au24 60.49(5)
Au23 Au29 Au24 105.33(5)
Au35 Au29 Au24 108.74(5)
S14 Au29 Au38 90.56(18)
Au26 Au29 Au38 111.15(5)
Au21 Au29 Au38 171.23(6)
Au34 Au29 Au38 61.77(5)
Au23 Au29 Au38 118.69(5)
Au35 Au29 Au38 65.21(5)
Au24 Au29 Au38 115.99(5)
S14 Au29 Au32 83.44(18)
Au26 Au29 Au32 106.71(5)
Au21 Au29 Au32 111.25(5)
Au34 Au29 Au32 58.84(4)
Au23 Au29 Au32 164.53(5)
Au35 Au29 Au32 117.35(5)
Au24 Au29 Au32 60.25(4)
Au38 Au29 Au32 67.92(4)
S18A Au30 S24 172.6(3)
S18 Au30 S24 172.6(3)
S18A Au30 Au33 96.9(2)
S18 Au30 Au33 96.9(2)
S24 Au30 Au33 90.4(2)
S18A Au30 Au25 46.9(2)
S18 Au30 Au25 46.9(2)
S24 Au30 Au25 140.3(2)
Au33 Au30 Au25 53.52(4)
S18A Au30 Au27 92.4(2)
S18 Au30 Au27 92.4(2)
S24 Au30 Au27 93.2(2)
Au33 Au30 Au27 51.59(4)
Au25 Au30 Au27 53.02(4)
S19 Au31 S16 172.6(3)
S19 Au31 Au35 91.2(2)
S16 Au31 Au35 95.9(2)
S19 Au31 Au28 84.1(2)
S16 Au31 Au28 101.9(2)
Au35 Au31 Au28 53.83(4)
S19 Au31 Au23 138.1(2)
S16 Au31 Au23 49.03(19)
Au35 Au31 Au23 55.44(4)
Au28 Au31 Au23 56.59(4)
S20 Au32 S17 171.6(3)
S20 Au32 Au34 86.72(19)
S17 Au32 Au34 101.65(18)
S20 Au32 Au24 138.5(2)
S17 Au32 Au24 48.91(19)
Au34 Au32 Au24 56.33(4)
S20 Au32 Au29 88.6(2)
S17 Au32 Au29 95.80(19)
Au34 Au32 Au29 52.60(4)
Au24 Au32 Au29 55.07(4)
S21A Au33 Au26 144.2(2)
S21 Au33 Au26 144.2(2)
S21A Au33 Au27 143.4(2)
S21 Au33 Au27 143.4(2)
Au26 Au33 Au27 59.69(5)
S21A Au33 Au25 146.0(2)
S21 Au33 Au25 146.0(2)
Au26 Au33 Au25 57.98(5)
Au27 Au33 Au25 62.97(5)
S21A Au33 Au28 105.8(2)
S21 Au33 Au28 105.8(2)
Au26 Au33 Au28 57.89(5)
Au27 Au33 Au28 110.44(6)
Au25 Au33 Au28 60.06(5)
S21A Au33 Au34 105.7(2)
S21 Au33 Au34 105.7(2)
Au26 Au33 Au34 56.93(5)
Au27 Au33 Au34 59.96(5)
Au25 Au33 Au34 107.88(6)
Au28 Au33 Au34 104.95(6)
S21A Au33 Au35 87.7(2)
S21 Au33 Au35 87.7(2)
Au26 Au33 Au35 56.60(5)
Au27 Au33 Au35 108.03(6)
Au25 Au33 Au35 104.60(6)
Au28 Au33 Au35 55.98(5)
Au34 Au33 Au35 59.45(5)
S21A Au33 Au30 99.0(2)
S21 Au33 Au30 99.0(2)
Au26 Au33 Au30 116.68(7)
Au27 Au33 Au30 69.87(5)
Au25 Au33 Au30 66.55(5)
Au28 Au33 Au30 116.01(7)
Au34 Au33 Au30 123.46(7)
Au35 Au33 Au30 171.03(8)
S21A Au33 Au36 78.9(2)
S21 Au33 Au36 78.9(2)
Au26 Au33 Au36 114.73(6)
Au27 Au33 Au36 64.56(5)
Au25 Au33 Au36 119.38(7)
Au28 Au33 Au36 172.22(7)
Au34 Au33 Au36 67.51(5)
Au35 Au33 Au36 118.79(7)
Au30 Au33 Au36 68.69(5)
S22 Au34 Au26 149.0(2)
S22 Au34 Au29 151.3(2)
Au26 Au34 Au29 59.70(5)
S22 Au34 Au27 94.3(2)
Au26 Au34 Au27 58.66(5)
Au29 Au34 Au27 110.52(6)
S22 Au34 Au24 124.1(2)
Au26 Au34 Au24 57.84(5)
Au29 Au34 Au24 62.73(5)
Au27 Au34 Au24 59.40(5)
S22 Au34 Au35 127.2(2)
Au26 Au34 Au35 57.32(5)
Au29 Au34 Au35 60.25(5)
Au27 Au34 Au35 106.47(6)
Au24 Au34 Au35 108.09(6)
S22 Au34 Au33 95.9(2)
Au26 Au34 Au33 57.60(5)
Au29 Au34 Au33 109.49(6)
Au27 Au34 Au33 56.56(5)
Au24 Au34 Au33 104.76(6)
Au35 Au34 Au33 60.89(5)
S22 Au34 Au32 89.0(2)
Au26 Au34 Au32 114.37(6)
Au29 Au34 Au32 68.56(5)
Au27 Au34 Au32 113.00(6)
Au24 Au34 Au32 64.18(5)
Au35 Au34 Au32 123.32(6)
Au33 Au34 Au32 168.67(7)
S22 Au34 Au38 92.7(2)
Au26 Au34 Au38 113.12(6)
Au29 Au34 Au38 64.16(5)
Au27 Au34 Au38 171.29(7)
Au24 Au34 Au38 120.03(6)
Au35 Au34 Au38 65.05(5)
Au33 Au34 Au38 117.54(6)
Au32 Au34 Au38 72.23(5)
S22 Au34 Au36 42.8(2)
Au26 Au34 Au36 106.31(6)
Au29 Au34 Au36 165.70(7)
Au27 Au34 Au36 59.42(4)
Au24 Au34 Au36 113.83(6)
Au35 Au34 Au36 110.91(6)
Au33 Au34 Au36 56.95(5)
Au32 Au34 Au36 123.68(6)
Au38 Au34 Au36 124.30(6)
S23 Au35 Au26 151.3(2)
S23 Au35 Au28 149.0(2)
Au26 Au35 Au28 59.57(5)
S23 Au35 Au23 122.6(2)
Au26 Au35 Au23 58.28(5)
Au28 Au35 Au23 63.23(5)
S23 Au35 Au29 96.0(2)
Au26 Au35 Au29 58.21(4)
Au28 Au35 Au29 110.55(6)
Au23 Au35 Au29 59.97(5)
S23 Au35 Au37 90.6(2)
Au26 Au35 Au37 113.38(7)
Au28 Au35 Au37 65.73(5)
Au23 Au35 Au37 122.42(7)
Au29 Au35 Au37 169.66(7)
S23 Au35 Au34 99.4(2)
Au26 Au35 Au34 57.15(5)
Au28 Au35 Au34 108.39(6)
Au23 Au35 Au34 105.19(6)
Au29 Au35 Au34 56.40(5)
Au37 Au35 Au34 114.68(7)
S23 Au35 Au33 128.8(2)
Au26 Au35 Au33 57.08(5)
Au28 Au35 Au33 60.01(5)
Au23 Au35 Au33 108.41(6)
Au29 Au35 Au33 105.39(6)
Au37 Au35 Au33 64.30(5)
Au34 Au35 Au33 59.65(5)
S23 Au35 Au31 89.6(2)
Au26 Au35 Au31 112.21(6)
Au28 Au35 Au31 64.78(5)
Au23 Au35 Au31 64.07(5)
Au29 Au35 Au31 116.36(6)
Au37 Au35 Au31 71.52(5)
Au34 Au35 Au31 168.82(7)
Au33 Au35 Au31 119.15(7)
S23 Au35 Au38 44.6(2)
Au26 Au35 Au38 107.05(6)
Au28 Au35 Au38 166.06(7)
Au23 Au35 Au38 114.63(6)
Au29 Au35 Au38 60.27(4)
Au37 Au35 Au38 121.25(6)
Au34 Au35 Au38 58.10(5)
Au33 Au35 Au38 110.52(6)
Au31 Au35 Au38 127.87(6)
S22 Au36 S24 170.2(3)
S22 Au36 Au33 97.1(2)
S24 Au36 Au33 89.9(2)
S22 Au36 Au27 90.8(2)
S24 Au36 Au27 98.9(2)
Au33 Au36 Au27 53.82(4)
S22 Au36 Au34 45.5(2)
S24 Au36 Au34 143.4(2)
Au33 Au36 Au34 55.54(5)
Au27 Au36 Au34 52.96(4)
S19 Au37 S21A 171.6(3)
S19 Au37 S21 171.6(3)
S19 Au37 Au35 93.9(2)
S21A Au37 Au35 92.7(2)
S21 Au37 Au35 92.7(2)
S19 Au37 Au28 84.6(2)
S21A Au37 Au28 103.5(2)
S21 Au37 Au28 103.5(2)
Au35 Au37 Au28 54.98(5)
S19 Au37 Au33 139.3(2)
S21A Au37 Au33 49.0(2)
S21 Au37 Au33 49.0(2)
Au35 Au37 Au33 59.32(5)
Au28 Au37 Au33 55.35(4)
S20 Au38 S23 172.5(3)
S20 Au38 Au34 86.06(19)
S23 Au38 Au34 100.9(2)
S20 Au38 Au29 93.00(19)
S23 Au38 Au29 93.4(2)
Au34 Au38 Au29 54.07(4)
S20 Au38 Au35 139.96(19)
S23 Au38 Au35 47.6(2)
Au34 Au38 Au35 56.85(5)
Au29 Au38 Au35 54.52(4)
C1 S1 Au1 103.4(10)
C1 S1 Au4 105.4(9)
Au1 S1 Au4 86.8(3)
C2 C1 S1 113.2(9)
C2 C1 H1A 108.9
S1 C1 H1A 108.9
C2 C1 H1B 108.9
S1 C1 H1B 108.9
H1A C1 H1B 107.8
C3 C2 C1 112.0(10)
C3 C2 H2A 109.2
C1 C2 H2A 109.2
C3 C2 H2B 109.2
C1 C2 H2B 109.2
H2A C2 H2B 107.9
C4 C3 C8 120.0
C4 C3 C2 120.4(9)
C8 C3 C2 119.3(9)
C3 C4 C5 120.0
C3 C4 H4A 120.0
C5 C4 H4A 120.0
C6 C5 C4 120.0
C6 C5 H5A 120.0
C4 C5 H5A 120.0
C7 C6 C5 120.0
C7 C6 H6A 120.0
C5 C6 H6A 120.0
C6 C7 C8 120.0
C6 C7 H7A 120.0
C8 C7 H7A 120.0
C7 C8 C3 120.0
C7 C8 H8A 120.0
C3 C8 H8A 120.0
C9 S2 Au1 117.8(17)
C9 S2 Au8 139.4(16)
Au1 S2 Au8 101.8(5)
C10 C9 S2 112.3(11)
C10 C9 H9A 109.2
S2 C9 H9A 109.2
C10 C9 H9B 109.2
S2 C9 H9B 109.2
H9A C9 H9B 107.9
C11 C10 C9 114.5(13)
C11 C10 H10A 108.6
C9 C10 H10A 108.6
C11 C10 H10B 108.6
C9 C10 H10B 108.6
H10A C10 H10B 107.6
C12 C11 C16 120.00(5)
C12 C11 C10 120.7(9)
C16 C11 C10 119.1(9)
C13 C12 C11 120.0
C13 C12 H12A 120.0
C11 C12 H12A 120.0
C12 C13 C14 120.0
C12 C13 H13A 120.0
C14 C13 H13A 120.0
C15 C14 C13 120.0
C15 C14 H14A 120.0
C13 C14 H14A 120.0
C14 C15 C16 120.0
C14 C15 H15A 120.0
C16 C15 H15A 120.0
C15 C16 C11 120.0
C15 C16 H16A 120.0
C11 C16 H16A 120.0
C17 S3 Au2 102.7(9)
C17 S3 Au6 111.1(7)
Au2 S3 Au6 85.7(3)
C18 C17 S3 111.3(9)
C18 C17 H17A 109.4
S3 C17 H17A 109.4
C18 C17 H17B 109.4
S3 C17 H17B 109.4
H17A C17 H17B 108.0
C19 C18 C17 112.8(11)
C19 C18 H18A 109.0
C17 C18 H18A 109.0
C19 C18 H18B 109.0
C17 C18 H18B 109.0
H18A C18 H18B 107.8
C20 C19 C24 120.0
C20 C19 C18 120.0(9)
C24 C19 C18 119.6(9)
C19 C20 C21 120.0
C19 C20 H20A 120.0
C21 C20 H20A 120.0
C20 C21 C22 120.0
C20 C21 H21A 120.0
C22 C21 H21A 120.0
C23 C22 C21 120.0
C23 C22 H22A 120.0
C21 C22 H22A 120.0
C24 C23 C22 120.0
C24 C23 H23A 120.0
C22 C23 H23A 120.0
C23 C24 C19 120.0
C23 C24 H24A 120.0
C19 C24 H24A 120.0
C25 S4 Au9 105.5(10)
C25 S4 Au2 103.7(6)
Au9 S4 Au2 103.1(3)
C26 C25 S4 112.6(9)
C26 C25 H25A 109.1
S4 C25 H25A 109.1
C26 C25 H25B 109.1
S4 C25 H25B 109.1
H25A C25 H25B 107.8
C27 C26 C25 112.9(11)
C27 C26 H26A 109.0
C25 C26 H26A 109.0
C27 C26 H26B 109.0
C25 C26 H26B 109.0
H26A C26 H26B 107.8
C28 C27 C32 120.0
C28 C27 C26 120.3(9)
C32 C27 C26 119.0(9)
C27 C28 C29 120.0
C27 C28 H28A 120.0
C29 C28 H28A 120.0
C30 C29 C28 120.0
C30 C29 H29A 120.0
C28 C29 H29A 120.0
C29 C30 C31 120.0
C29 C30 H30A 120.0
C31 C30 H30A 120.0
C32 C31 C30 120.0
C32 C31 H31A 120.0
C30 C31 H31A 120.0
C31 C32 C27 120.0
C31 C32 H32A 120.0
C27 C32 H32A 120.0
C33 S5 Au3 105.0(9)
C33 S5 Au5 104.2(6)
Au3 S5 Au5 83.0(2)
C34 C33 S5 112.6(9)
C34 C33 H33A 109.1
S5 C33 H33A 109.1
C34 C33 H33B 109.1
S5 C33 H33B 109.1
H33A C33 H33B 107.8
C35 C34 C33 113.6(11)
C35 C34 H34A 108.8
C33 C34 H34A 108.8
C35 C34 H34B 108.8
C33 C34 H34B 108.8
H34A C34 H34B 107.7
C36 C35 C40 120.0
C36 C35 C34 120.4(9)
C40 C35 C34 119.4(8)
C35 C36 C37 120.0
C35 C36 H36A 120.0
C37 C36 H36A 120.0
C38 C37 C36 120.0
C38 C37 H37A 120.0
C36 C37 H37A 120.0
C39 C38 C37 120.0
C39 C38 H38A 120.0
C37 C38 H38A 120.0
C38 C39 C40 120.0
C38 C39 H39A 120.0
C40 C39 H39A 120.0
C39 C40 C35 120.0
C39 C40 H40A 120.0
C35 C40 H40A 120.0
C41 S6 Au3 105.8(6)
C41 S6 Au7 106.6(9)
Au3 S6 Au7 104.6(3)
C42 C41 S6 110.8(9)
C42 C41 H41A 109.5
S6 C41 H41A 109.5
C42 C41 H41B 109.5
S6 C41 H41B 109.5
H41A C41 H41B 108.1
C43 C42 C41 112.2(10)
C43 C42 H42A 109.2
C41 C42 H42A 109.2
C43 C42 H42B 109.2
C41 C42 H42B 109.2
H42A C42 H42B 107.9
C44 C43 C48 120.0
C44 C43 C42 120.7(9)
C48 C43 C42 119.2(9)
C45 C44 C43 120.00(6)
C45 C44 H44A 120.0
C43 C44 H44A 120.0
C44 C45 C46 120.0
C44 C45 H45A 120.0
C46 C45 H45A 120.0
C45 C46 C47 120.0
C45 C46 H46A 120.0
C47 C46 H46A 120.0
C46 C47 C48 120.00(9)
C46 C47 H47A 120.0
C48 C47 H47A 120.0
C47 C48 C43 120.0
C47 C48 H48A 120.0
C43 C48 H48A 120.0
C49 S7 Au7 102.5(8)
C49 S7 Au15 106.2(7)
Au7 S7 Au15 85.5(2)
C50 C49 S7 113.7(9)
C50 C49 H49A 108.8
S7 C49 H49A 108.8
C50 C49 H49B 108.8
S7 C49 H49B 108.8
H49A C49 H49B 107.7
C51 C50 C49 113.0(10)
C51 C50 H50A 109.0
C49 C50 H50A 109.0
C51 C50 H50B 109.0
C49 C50 H50B 109.0
H50A C50 H50B 107.8
C52 C51 C56 120.0
C52 C51 C50 120.9(8)
C56 C51 C50 119.1(8)
C53 C52 C51 120.0
C53 C52 H52A 120.0
C51 C52 H52A 120.0
C52 C53 C54 120.0
C52 C53 H53A 120.0
C54 C53 H53A 120.0
C53 C54 C55 120.0
C53 C54 H54A 120.0
C55 C54 H54A 120.0
C56 C55 C54 120.0
C56 C55 H55A 120.0
C54 C55 H55A 120.0
C55 C56 C51 120.0
C55 C56 H56A 120.0
C51 C56 H56A 120.0
C57 S8 Au8 103.6(8)
C57 S8 Au13 105.8(8)
Au8 S8 Au13 87.7(3)
C58 C57 S8 112.5(9)
C58 C57 H57A 109.1
S8 C57 H57A 109.1
C58 C57 H57B 109.1
S8 C57 H57B 109.1
H57A C57 H57B 107.8
C59 C58 C57 113.3(11)
C59 C58 H58A 108.9
C57 C58 H58A 108.9
C59 C58 H58B 108.9
C57 C58 H58B 108.9
H58A C58 H58B 107.7
C60 C59 C64 120.0
C60 C59 C58 120.8(9)
C64 C59 C58 119.2(9)
C59 C60 C61 120.0
C59 C60 H60A 120.0
C61 C60 H60A 120.0
C60 C61 C62 120.0
C60 C61 H61A 120.0
C62 C61 H61A 120.0
C61 C62 C63 120.0
C61 C62 H62A 120.0
C63 C62 H62A 120.0
C64 C63 C62 120.0
C64 C63 H63A 120.0
C62 C63 H63A 120.0
C63 C64 C59 120.0
C63 C64 H64A 120.0
C59 C64 H64A 120.0
C65 S9 Au9 102.4(11)
C65 S9 Au14 108.1(8)
Au9 S9 Au14 86.9(3)
C66 C65 S9 110.9(10)
C66 C65 H65A 109.5
S9 C65 H65A 109.5
C66 C65 H65B 109.5
S9 C65 H65B 109.5
H65A C65 H65B 108.0
C67 C66 C65 113.3(11)
C67 C66 H66A 108.9
C65 C66 H66A 108.9
C67 C66 H66B 108.9
C65 C66 H66B 108.9
H66A C66 H66B 107.7
C68 C67 C72 120.0
C68 C67 C66 120.7(9)
C72 C67 C66 119.2(9)
C69 C68 C67 120.0
C69 C68 H68A 120.0
C67 C68 H68A 120.0
C68 C69 C70 120.0
C68 C69 H69A 120.0
C70 C69 H69A 120.0
C69 C70 C71 120.0
C69 C70 H70A 120.0
C71 C70 H70A 120.0
C72 C71 C70 120.00(5)
C72 C71 H71A 120.0
C70 C71 H71A 120.0
C71 C72 C67 120.0
C71 C72 H72A 120.0
C67 C72 H72A 120.0
C73 S10 Au17 105.3(8)
C73 S10 Au10 105.3(13)
Au17 S10 Au10 94.6(3)
C74 C73 S10 111.6(10)
C74 C73 H73A 109.3
S10 C73 H73A 109.3
C74 C73 H73B 109.3
S10 C73 H73B 109.3
H73A C73 H73B 108.0
C75 C74 C73 113.2(12)
C75 C74 H74A 108.9
C73 C74 H74A 108.9
C75 C74 H74B 108.9
C73 C74 H74B 108.9
H74A C74 H74B 107.7
C76 C75 C80 120.0
C76 C75 C74 120.7(9)
C80 C75 C74 118.7(9)
C75 C76 C77 120.0
C75 C76 H76A 120.0
C77 C76 H76A 120.0
C76 C77 C78 120.0
C76 C77 H77A 120.0
C78 C77 H77A 120.0
C79 C78 C77 120.0
C79 C78 H78A 120.0
C77 C78 H78A 120.0
C80 C79 C78 120.0
C80 C79 H79A 120.0
C78 C79 H79A 120.0
C79 C80 C75 120.0
C79 C80 H80A 120.0
C75 C80 H80A 120.0
C81 S11 Au19 101.7(7)
C81 S11 Au11 102.8(9)
Au19 S11 Au11 91.4(3)
C82 C81 S11 113.0(9)
C82 C81 H81A 109.0
S11 C81 H81A 109.0
C82 C81 H81B 109.0
S11 C81 H81B 109.0
H81A C81 H81B 107.8
C83 C82 C81 114.4(11)
C83 C82 H82A 108.7
C81 C82 H82A 108.7
C83 C82 H82B 108.7
C81 C82 H82B 108.7
H82A C82 H82B 107.6
C84 C83 C88 120.0
C84 C83 C82 119.8(9)
C88 C83 C82 120.1(9)
C83 C84 C85 120.0
C83 C84 H84A 120.0
C85 C84 H84A 120.0
C86 C85 C84 120.0
C86 C85 H85A 120.0
C84 C85 H85A 120.0
C87 C86 C85 120.0
C87 C86 H86A 120.0
C85 C86 H86A 120.0
C86 C87 C88 120.0
C86 C87 H87A 120.0
C88 C87 H87A 120.0
C87 C88 C83 120.0
C87 C88 H88A 120.0
C83 C88 H88A 120.0
C89 S12 Au18 104.5(6)
C89 S12 Au12 106.3(8)
Au18 S12 Au12 95.7(3)
C90 C89 S12 111.5(9)
C90 C89 H89A 109.3
S12 C89 H89A 109.3
C90 C89 H89B 109.3
S12 C89 H89B 109.3
H89A C89 H89B 108.0
C91 C90 C89 113.0(10)
C91 C90 H90A 109.0
C89 C90 H90A 109.0
C91 C90 H90B 109.0
C89 C90 H90B 109.0
H90A C90 H90B 107.8
C92 C91 C96 120.0
C92 C91 C90 120.0(8)
C96 C91 C90 119.7(8)
C91 C92 C93 120.0
C91 C92 H92A 120.0
C93 C92 H92A 120.0
C94 C93 C92 120.0
C94 C93 H93A 120.0
C92 C93 H93A 120.0
C95 C94 C93 120.0
C95 C94 H94A 120.0
C93 C94 H94A 120.0
C94 C95 C96 120.0
C94 C95 H95A 120.0
C96 C95 H95A 120.0
C95 C96 C91 120.0
C95 C96 H96A 120.0
C91 C96 H96A 120.0
C97 S13 Au17 104.9(6)
C97 S13 Au27 106.7(9)
Au17 S13 Au27 93.0(3)
C98 C97 S13 111.1(9)
C98 C97 H97A 109.4
S13 C97 H97A 109.4
C98 C97 H97B 109.4
S13 C97 H97B 109.4
H97A C97 H97B 108.0
C99 C98 C97 112.7(10)
C99 C98 H98A 109.1
C97 C98 H98A 109.1
C99 C98 H98B 109.1
C97 C98 H98B 109.1
H98A C98 H98B 107.8
C100 C99 C104 120.0
C100 C99 C98 120.1(9)
C104 C99 C98 119.9(9)
C99 C100 C101 120.0
C99 C100 H10C 120.0
C101 C100 H10C 120.0
C102 C101 C100 120.0
C102 C101 H10D 120.0
C100 C101 H10D 120.0
C101 C102 C103 120.0
C101 C102 H10E 120.0
C103 C102 H10E 120.0
C104 C103 C102 120.0
C104 C103 H10F 120.0
C102 C103 H10F 120.0
C103 C104 C99 120.0
C103 C104 H10G 120.0
C99 C104 H10G 120.0
C105 S14 Au18 106.7(6)
C105 S14 Au29 107.8(9)
Au18 S14 Au29 94.5(3)
C106 C105 S14 111.8(9)
C106 C105 H10H 109.3
S14 C105 H10H 109.3
C106 C105 H10I 109.3
S14 C105 H10I 109.3
H10H C105 H10I 107.9
C107 C106 C105 113.5(10)
C107 C106 H10J 108.9
C105 C106 H10J 108.9
C107 C106 H10K 108.9
C105 C106 H10K 108.9
H10J C106 H10K 107.7
C108 C107 C112 120.0
C108 C107 C106 120.7(9)
C112 C107 C106 119.2(8)
C107 C108 C109 120.0
C107 C108 H10L 120.0
C109 C108 H10L 120.0
C108 C109 C110 120.0
C108 C109 H10M 120.0
C110 C109 H10M 120.0
C111 C110 C109 120.0
C111 C110 H11A 120.0
C109 C110 H11A 120.0
C110 C111 C112 120.0
C110 C111 H11B 120.0
C112 C111 H11B 120.0
C111 C112 C107 120.0
C111 C112 H11C 120.0
C107 C112 H11C 120.0
C113 S15 Au19 103.7(8)
C113 S15 Au28 105.1(11)
Au19 S15 Au28 94.5(3)
C114 C113 S15 110.7(10)
C114 C113 H11H 109.5
S15 C113 H11H 109.5
C114 C113 H11I 109.5
S15 C113 H11I 109.5
H11H C113 H11I 108.1
C114 C113 H11D 109.5
S15 C113 H11D 109.5
C114 C113 H11E 109.5
S15 C113 H11E 109.5
H11D C113 H11E 108.1
C115 C114 C113 113.5(12)
C113 C114 C211 113(3)
C113 C114 H11J 108.9
C211 C114 H11J 108.9
C113 C114 H11K 108.9
C211 C114 H11K 108.9
H11J C114 H11K 107.7
C115 C114 H11F 108.9
C113 C114 H11F 108.9
C115 C114 H11G 108.9
C113 C114 H11G 108.9
H11F C114 H11G 107.7
C116 C115 C120 120.0
C116 C115 C114 120.8(10)
C120 C115 C114 118.9(9)
C115 C116 C117 120.0
C115 C116 H11L 120.0
C117 C116 H11L 120.0
C118 C117 C116 120.0
C118 C117 H11M 120.0
C116 C117 H11M 120.0
C119 C118 C117 120.0
C119 C118 H11N 120.0
C117 C118 H11N 120.0
C120 C119 C118 120.00(7)
C120 C119 H11O 120.0
C118 C119 H11O 120.0
C119 C120 C115 120.0
C119 C120 H12M 120.0
C115 C120 H12M 120.0
C212 C211 C216 120.0
C212 C211 C114 132(3)
C216 C211 C114 108(3)
C211 C212 C213 120.0
C211 C212 H21B 120.0
C213 C212 H21B 120.0
C212 C213 C214 120.0
C212 C213 H21C 120.0
C214 C213 H21C 120.0
C215 C214 C213 120.0
C215 C214 H21D 120.0
C213 C214 H21D 120.0
C214 C215 C216 120.0
C214 C215 H21E 120.0
C216 C215 H21E 120.0
C215 C216 C211 120.0
C215 C216 H21F 120.0
C211 C216 H21F 120.0
C121 S16 Au31 99.8(9)
C121 S16 Au23 104.7(7)
Au31 S16 Au23 84.6(3)
C122 C121 S16 112.4(10)
C122 C121 H12B 109.1
S16 C121 H12B 109.1
C122 C121 H12C 109.1
S16 C121 H12C 109.1
H12B C121 H12C 107.9
C123 C122 C121 114.4(11)
C123 C122 H12D 108.7
C121 C122 H12D 108.7
C123 C122 H12E 108.7
C121 C122 H12E 108.7
H12D C122 H12E 107.6
C124 C123 C128 120.0
C124 C123 C122 120.9(8)
C128 C123 C122 119.1(8)
C125 C124 C123 120.0
C125 C124 H12F 120.0
C123 C124 H12F 120.0
C124 C125 C126 120.0
C124 C125 H12G 120.0
C126 C125 H12G 120.0
C127 C126 C125 120.0
C127 C126 H12H 120.0
C125 C126 H12H 120.0
C128 C127 C126 120.0
C128 C127 H12I 120.0
C126 C127 H12I 120.0
C127 C128 C123 120.0
C127 C128 H12J 120.0
C123 C128 H12J 120.0
C129 S17 Au32 101.3(9)
C129 S17 Au24 103.3(8)
Au32 S17 Au24 84.5(2)
C130 C129 S17 112.4(9)
C130 C129 H12K 109.1
S17 C129 H12K 109.1
C130 C129 H12L 109.1
S17 C129 H12L 109.1
H12K C129 H12L 107.9
C131 C130 C129 113.3(10)
C131 C130 H13B 108.9
C129 C130 H13B 108.9
C131 C130 H13C 108.9
C129 C130 H13C 108.9
H13B C130 H13C 107.7
C132 C131 C136 120.0
C132 C131 C130 120.2(8)
C136 C131 C130 119.8(8)
C133 C132 C131 120.0
C133 C132 H13D 120.0
C131 C132 H13D 120.0
C132 C133 C134 120.0
C132 C133 H13E 120.0
C134 C133 H13E 120.0
C135 C134 C133 120.0
C135 C134 H13F 120.0
C133 C134 H13F 120.0
C134 C135 C136 120.0
C134 C135 H13G 120.0
C136 C135 H13G 120.0
C135 C136 C131 120.0
C135 C136 H13H 120.0
C131 C136 H13H 120.0
C137 S18 Au30 94.9(17)
C137 S18 Au25 107.4(14)
Au30 S18 Au25 88.3(3)
C138 C137 S18 111.9(10)
C138 C137 H13I 109.2
S18 C137 H13I 109.2
C138 C137 H13J 109.2
S18 C137 H13J 109.2
H13I C137 H13J 107.9
C139 C138 C137 111.9(11)
C139 C138 H13K 109.2
C137 C138 H13K 109.2
C139 C138 H13L 109.2
C137 C138 H13L 109.2
H13K C138 H13L 107.9
C140 C139 C144 120.0
C140 C139 C138 120.1(9)
C144 C139 C138 118.9(9)
C141 C140 C139 120.0
C141 C140 H14B 120.0
C139 C140 H14B 120.0
C142 C141 C140 120.0
C142 C141 H14C 120.0
C140 C141 H14C 120.0
C141 C142 C143 120.0
C141 C142 H14D 120.0
C143 C142 H14D 120.0
C142 C143 C144 120.0
C142 C143 H14E 120.0
C144 C143 H14E 120.0
C143 C144 C139 120.0
C143 C144 H14F 120.0
C139 C144 H14F 120.0
C201 S18A Au30 108.9(19)
C201 S18A Au25 94.8(11)
Au30 S18A Au25 88.3(3)
C202 C201 S18A 112.0(11)
C202 C201 H20B 109.2
S18A C201 H20B 109.2
C202 C201 H20C 109.2
S18A C201 H20C 109.2
H20B C201 H20C 107.9
C203 C202 C201 112.3(12)
C203 C202 H20D 109.1
C201 C202 H20D 109.1
C203 C202 H20E 109.1
C201 C202 H20E 109.1
H20D C202 H20E 107.9
C204 C203 C208 120.0
C204 C203 C202 119.1(10)
C208 C203 C202 117.6(10)
C203 C204 C205 120.00(6)
C203 C204 H20F 120.0
C205 C204 H20F 120.0
C206 C205 C204 120.0
C206 C205 H20G 120.0
C204 C205 H20G 120.0
C207 C206 C205 120.0
C207 C206 H20H 120.0
C205 C206 H20H 120.0
C208 C207 C206 120.0
C208 C207 H20I 120.0
C206 C207 H20I 120.0
C207 C208 C203 120.00(6)
C207 C208 H20J 120.0
C203 C208 H20J 120.0
C145 S19 Au31 98.9(7)
C145 S19 Au37 107.8(12)
Au31 S19 Au37 100.9(3)
C146 C145 S19 111.8(10)
C146 C145 H14G 109.3
S19 C145 H14G 109.3
C146 C145 H14H 109.3
S19 C145 H14H 109.3
H14G C145 H14H 107.9
C147 C146 C145 112.4(11)
C147 C146 H14I 109.1
C145 C146 H14I 109.1
C147 C146 H14J 109.1
C145 C146 H14J 109.1
H14I C146 H14J 107.9
C148 C147 C152 120.0
C148 C147 C146 120.6(9)
C152 C147 C146 119.1(9)
C147 C148 C149 120.0
C147 C148 H14K 120.0
C149 C148 H14K 120.0
C150 C149 C148 120.0
C150 C149 H14L 120.0
C148 C149 H14L 120.0
C149 C150 C151 120.0
C149 C150 H15B 120.0
C151 C150 H15B 120.0
C150 C151 C152 120.0
C150 C151 H15C 120.0
C152 C151 H15C 120.0
C151 C152 C147 120.0
C151 C152 H15D 120.0
C147 C152 H15D 120.0
C153 S20 Au38 111.9(13)
C153 S20 Au32 96.4(8)
Au38 S20 Au32 103.1(3)
C154 C153 S20 111.5(10)
C154 C153 H15E 109.3
S20 C153 H15E 109.3
C154 C153 H15F 109.3
S20 C153 H15F 109.3
H15E C153 H15F 108.0
C155 C154 C153 112.3(11)
C155 C154 H15G 109.1
C153 C154 H15G 109.1
C155 C154 H15H 109.1
C153 C154 H15H 109.1
H15G C154 H15H 107.9
C156 C155 C160 120.0
C156 C155 C154 121.0(9)
C160 C155 C154 118.0(8)
C155 C156 C157 120.0
C155 C156 H15I 120.0
C157 C156 H15I 120.0
C156 C157 C158 120.00(6)
C156 C157 H15J 120.0
C158 C157 H15J 120.0
C159 C158 C157 120.0
C159 C158 H15K 120.0
C157 C158 H15K 120.0
C158 C159 C160 120.0
C158 C159 H15L 120.0
C160 C159 H15L 120.0
C159 C160 C155 120.00(6)
C159 C160 H16B 120.0
C155 C160 H16B 120.0
C161 S21 Au37 104.4(14)
C161 S21 Au33 97.6(12)
Au37 S21 Au33 85.6(3)
C162 C161 S21 113.0(11)
C162 C161 H16C 109.0
S21 C161 H16C 109.0
C162 C161 H16D 109.0
S21 C161 H16D 109.0
H16C C161 H16D 107.8
C163 C162 C161 113.5(12)
C163 C162 H16E 108.9
C161 C162 H16E 108.9
C163 C162 H16F 108.9
C161 C162 H16F 108.9
H16E C162 H16F 107.7
C164 C163 C168 120.0
C164 C163 C162 120.4(9)
C168 C163 C162 119.5(9)
C163 C164 C165 120.0
C163 C164 H16G 120.0
C165 C164 H16G 120.0
C166 C165 C164 120.0
C166 C165 H16H 120.0
C164 C165 H16H 120.0
C165 C166 C167 120.0
C165 C166 H16I 120.0
C167 C166 H16I 120.0
C166 C167 C168 120.0
C166 C167 H16J 120.0
C168 C167 H16J 120.0
C167 C168 C163 120.0
C167 C168 H16K 120.0
C163 C168 H16K 120.0
C193 S21A Au37 105.3(19)
C193 S21A Au33 126.3(15)
Au37 S21A Au33 85.6(3)
C194 C193 S21A 112.5(11)
C194 C193 H19J 109.1
S21A C193 H19J 109.1
C194 C193 H19K 109.1
S21A C193 H19K 109.1
H19J C193 H19K 107.8
C195 C194 C193 112.9(12)
C195 C194 H19A 109.0
C193 C194 H19A 109.0
C195 C194 H19B 109.0
C193 C194 H19B 109.0
H19A C194 H19B 107.8
C196 C195 C200 120.0
C196 C195 C194 120.6(9)
C200 C195 C194 119.4(9)
C195 C196 C197 120.0
C195 C196 H19C 120.0
C197 C196 H19C 120.0
C198 C197 C196 120.00(6)
C198 C197 H19D 120.0
C196 C197 H19D 120.0
C199 C198 C197 120.0
C199 C198 H19E 120.0
C197 C198 H19E 120.0
C198 C199 C200 120.0
C198 C199 H19F 120.0
C200 C199 H19F 120.0
C199 C200 C195 120.00(7)
C199 C200 H20K 120.0
C195 C200 H20K 120.0
C169 S22 Au36 100.0(12)
C169 S22 Au34 104.7(7)
Au36 S22 Au34 91.7(3)
C170 C169 S22 111.9(9)
C170 C169 H16L 109.2
S22 C169 H16L 109.2
C170 C169 H16M 109.2
S22 C169 H16M 109.2
H16L C169 H16M 107.9
C171 C170 C169 111.5(10)
C171 C170 H17C 109.3
C169 C170 H17C 109.3
C171 C170 H17D 109.3
C169 C170 H17D 109.3
H17C C170 H17D 108.0
C172 C171 C176 120.0
C172 C171 C170 120.5(9)
C176 C171 C170 119.3(9)
C171 C172 C173 120.0
C171 C172 H17E 120.0
C173 C172 H17E 120.0
C172 C173 C174 120.0
C172 C173 H17F 120.0
C174 C173 H17F 120.0
C175 C174 C173 120.0
C175 C174 H17G 120.0
C173 C174 H17G 120.0
C174 C175 C176 120.0
C174 C175 H17H 120.0
C176 C175 H17H 120.0
C175 C176 C171 120.0
C175 C176 H17I 120.0
C171 C176 H17I 120.0
C177 S23 Au38 107.7(10)
C177 S23 Au35 112.0(7)
Au38 S23 Au35 87.8(3)
C178 C177 S23 111.6(10)
C178 C177 H17J 109.3
S23 C177 H17J 109.3
C178 C177 H17K 109.3
S23 C177 H17K 109.3
H17J C177 H17K 108.0
C179 C178 C177 112.1(11)
C179 C178 H17L 109.2
C177 C178 H17L 109.2
C179 C178 H17M 109.2
C177 C178 H17M 109.2
H17L C178 H17M 107.9
C180 C179 C184 120.0
C180 C179 C178 120.7(9)
C184 C179 C178 119.1(9)
C179 C180 C181 120.0
C179 C180 H18C 120.0
C181 C180 H18C 120.0
C182 C181 C180 120.0
C182 C181 H18D 120.0
C180 C181 H18D 120.0
C181 C182 C183 120.0
C181 C182 H18E 120.0
C183 C182 H18E 120.0
C184 C183 C182 120.0
C184 C183 H18F 120.0
C182 C183 H18F 120.0
C183 C184 C179 120.0
C183 C184 H18G 120.0
C179 C184 H18G 120.0
C185 S24 Au30 102.4(7)
C185 S24 Au36 105.2(9)
Au30 S24 Au36 97.6(3)
C186 C185 S24 112.5(9)
C186 C185 H18H 109.1
S24 C185 H18H 109.1
C186 C185 H18I 109.1
S24 C185 H18I 109.1
H18H C185 H18I 107.8
C187 C186 C185 113.7(11)
C187 C186 H18J 108.8
C185 C186 H18J 108.8
C187 C186 H18K 108.8
C185 C186 H18K 108.8
H18J C186 H18K 107.7
C188 C187 C192 120.0
C188 C187 C186 120.9(9)
C192 C187 C186 119.1(9)
C189 C188 C187 120.0
C189 C188 H18L 120.0
C187 C188 H18L 120.0
C188 C189 C190 120.0
C188 C189 H18M 120.0
C190 C189 H18M 120.0
C191 C190 C189 120.0
C191 C190 H19G 120.0
C189 C190 H19G 120.0
C190 C191 C192 120.0
C190 C191 H19H 120.0
C192 C191 H19H 120.0
C191 C192 C187 120.0
C191 C192 H19I 120.0
C187 C192 H19I 120.0

loop_
_geom_bond_atom_site_label_1
_geom_bond_atom_site_label_2
_geom_bond_distance
Au1 S1 2.266(9)
Au1 S2 2.274(13)
Au1 Au10 3.0499(18)
Au1 Au5 3.146(2)
Au1 Au4 3.206(2)
Au2 S4 2.284(9)
Au2 S3 2.324(9)
Au2 Au4 3.073(2)
Au2 Au11 3.0756(18)
Au2 Au6 3.220(2)
Au3 S6 2.295(8)
Au3 S5 2.305(8)
Au3 Au6 3.050(2)
Au3 Au5 3.130(2)
Au3 Au12 3.2186(17)
Au4 S1 2.397(8)
Au4 Au16 2.764(2)
Au4 Au11 2.809(2)
Au4 Au14 2.875(2)
Au4 Au10 2.936(2)
Au4 Au9 3.001(2)
Au4 Au5 3.007(2)
Au4 Au6 3.010(2)
Au5 S5 2.418(8)
Au5 Au16 2.789(2)
Au5 Au10 2.834(2)
Au5 Au13 2.892(2)
Au5 Au12 2.9368(19)
Au5 Au6 2.982(2)
Au5 Au8 3.053(2)
Au6 S3 2.411(8)
Au6 Au16 2.778(2)
Au6 Au12 2.808(2)
Au6 Au11 2.930(2)
Au6 Au15 2.934(2)
Au6 Au7 3.089(2)
Au7 S6 2.295(7)
Au7 S7 2.296(7)
Au7 Au12 3.1374(16)
Au7 Au15 3.1987(17)
Au8 S2 2.275(13)
Au8 S8 2.296(8)
Au8 Au10 3.2295(19)
Au8 Au13 3.2386(17)
Au9 S4 2.280(9)
Au9 S9 2.303(10)
Au9 Au14 3.2129(19)
Au9 Au11 3.3527(18)
Au10 S10 2.370(9)
Au10 Au20 2.7639(19)
Au10 Au16 2.7898(17)
Au10 Au14 2.9106(19)
Au10 Au13 2.9711(18)
Au11 S11 2.388(8)
Au11 Au16 2.7909(17)
Au11 Au22 2.7944(19)
Au11 Au15 2.9298(18)
Au11 Au14 2.9992(18)
Au12 S12 2.380(8)
Au12 Au16 2.7672(17)
Au12 Au21 2.7984(19)
Au12 Au13 2.8667(17)
Au12 Au15 2.9559(17)
Au13 S8 2.379(8)
Au13 Au16 2.7549(17)
Au13 Au20 2.8437(19)
Au13 Au21 2.8657(18)
Au13 Au24 3.0777(18)
Au14 S9 2.369(8)
Au14 Au16 2.7535(18)
Au14 Au22 2.8294(19)
Au14 Au20 2.8537(19)
Au14 Au25 3.0321(19)
Au15 S7 2.415(7)
Au15 Au16 2.7732(17)
Au15 Au21 2.8332(19)
Au15 Au22 2.8458(19)
Au15 Au23 3.0487(18)
Au17 S10 2.280(9)
Au17 S13 2.292(8)
Au17 Au20 2.9993(18)
Au18 S12 2.297(8)
Au18 S14 2.298(7)
Au18 Au21 2.9838(18)
Au19 S11 2.307(9)
Au19 S15 2.314(9)
Au19 Au22 2.9684(19)
Au20 Au27 2.7854(19)
Au20 Au26 2.8040(18)
Au20 Au24 2.8237(19)
Au20 Au25 2.8305(19)
Au20 Au21 3.256(2)
Au21 Au29 2.7988(18)
Au21 Au26 2.8034(18)
Au21 Au24 2.8254(19)
Au21 Au23 2.8503(18)
Au21 Au22 3.249(2)
Au22 Au28 2.7843(19)
Au22 Au26 2.8039(19)
Au22 Au23 2.8283(19)
Au22 Au25 2.8864(19)
Au23 S16 2.400(8)
Au23 Au26 2.7677(17)
Au23 Au35 2.897(2)
Au23 Au29 2.9086(17)
Au23 Au28 2.9952(17)
Au23 Au31 3.1640(17)
Au24 S17 2.390(7)
Au24 Au26 2.7570(17)
Au24 Au27 2.8908(18)
Au24 Au34 2.918(2)
Au24 Au29 2.9799(17)
Au24 Au32 3.1558(17)
Au25 S18A 2.372(9)
Au25 S18 2.372(9)
Au25 Au26 2.7352(17)
Au25 Au33 2.844(2)
Au25 Au28 2.8969(18)
Au25 Au27 2.9544(18)
Au26 Au34 2.7776(19)
Au26 Au29 2.7783(16)
Au26 Au28 2.7810(16)
Au26 Au35 2.7830(19)
Au26 Au27 2.7922(16)
Au26 Au33 2.798(2)
Au27 S13 2.383(8)
Au27 Au33 2.812(2)
Au27 Au34 2.9172(19)
Au27 Au36 3.1462(19)
Au27 Au30 3.3695(19)
Au28 S15 2.357(9)
Au28 Au35 2.815(2)
Au28 Au33 2.942(2)
Au28 Au37 3.1339(18)
Au28 Au31 3.1552(18)
Au29 S14 2.370(8)
Au29 Au34 2.8043(19)
Au29 Au35 2.9229(19)
Au29 Au38 3.1172(17)
Au29 Au32 3.2856(17)
Au30 S18A 2.286(9)
Au30 S18 2.286(9)
Au30 S24 2.287(9)
Au30 Au33 3.061(2)
Au31 S19 2.279(8)
Au31 S16 2.298(9)
Au31 Au35 3.062(2)
Au32 S20 2.288(7)
Au32 S17 2.304(7)
Au32 Au34 3.0205(19)
Au33 S21A 2.421(9)
Au33 S21 2.421(9)
Au33 Au34 3.015(2)
Au33 Au35 3.053(2)
Au33 Au36 3.065(2)
Au34 S22 2.411(8)
Au34 Au35 3.009(2)
Au34 Au38 3.0516(19)
Au34 Au36 3.379(2)
Au35 S23 2.406(8)
Au35 Au37 2.956(2)
Au35 Au38 3.259(2)
Au36 S22 2.296(9)
Au36 S24 2.307(9)
Au37 S19 2.283(8)
Au37 S21A 2.284(9)
Au37 S21 2.284(9)
Au38 S20 2.283(8)
Au38 S23 2.291(8)
S1 C1 1.822(9)
C1 C2 1.524(11)
C1 H1A 0.9900
C1 H1B 0.9900
C2 C3 1.507(9)
C2 H2A 0.9900
C2 H2B 0.9900
C3 C4 1.3900
C3 C8 1.3900
C4 C5 1.3900
C4 H4A 0.9500
C5 C6 1.3900
C5 H5A 0.9500
C6 C7 1.3900
C6 H6A 0.9500
C7 C8 1.3900
C7 H7A 0.9500
C8 H8A 0.9500
S2 C9 1.823(10)
C9 C10 1.520(11)
C9 H9A 0.9900
C9 H9B 0.9900
C10 C11 1.504(9)
C10 H10A 0.9900
C10 H10B 0.9900
C11 C12 1.3900
C11 C16 1.3900
C12 C13 1.3900
C12 H12A 0.9500
C13 C14 1.3900
C13 H13A 0.9500
C14 C15 1.3900
C14 H14A 0.9500
C15 C16 1.3900
C15 H15A 0.9500
C16 H16A 0.9500
S3 C17 1.826(9)
C17 C18 1.526(10)
C17 H17A 0.9900
C17 H17B 0.9900
C18 C19 1.509(9)
C18 H18A 0.9900
C18 H18B 0.9900
C19 C20 1.3900
C19 C24 1.3900
C20 C21 1.3900
C20 H20A 0.9500
C21 C22 1.3900
C21 H21A 0.9500
C22 C23 1.3900
C22 H22A 0.9500
C23 C24 1.3900
C23 H23A 0.9500
C24 H24A 0.9500
S4 C25 1.822(9)
C25 C26 1.523(10)
C25 H25A 0.9900
C25 H25B 0.9900
C26 C27 1.509(9)
C26 H26A 0.9900
C26 H26B 0.9900
C27 C28 1.3900
C27 C32 1.3900
C28 C29 1.3900
C28 H28A 0.9500
C29 C30 1.3900
C29 H29A 0.9500
C30 C31 1.3900
C30 H30A 0.9500
C31 C32 1.3900
C31 H31A 0.9500
C32 H32A 0.9500
S5 C33 1.823(9)
C33 C34 1.523(11)
C33 H33A 0.9900
C33 H33B 0.9900
C34 C35 1.507(9)
C34 H34A 0.9900
C34 H34B 0.9900
C35 C36 1.3900
C35 C40 1.3900
C36 C37 1.3900
C36 H36A 0.9500
C37 C38 1.3900
C37 H37A 0.9500
C38 C39 1.3900
C38 H38A 0.9500
C39 C40 1.3900
C39 H39A 0.9500
C40 H40A 0.9500
S6 C41 1.825(9)
C41 C42 1.525(10)
C41 H41A 0.9900
C41 H41B 0.9900
C42 C43 1.505(9)
C42 H42A 0.9900
C42 H42B 0.9900
C43 C44 1.3900
C43 C48 1.3900
C44 C45 1.3900
C44 H44A 0.9500
C45 C46 1.3900(13)
C45 H45A 0.9500
C46 C47 1.3900
C46 H46A 0.9500
C47 C48 1.3900
C47 H47A 0.9500
C48 H48A 0.9500
S7 C49 1.822(9)
C49 C50 1.521(10)
C49 H49A 0.9900
C49 H49B 0.9900
C50 C51 1.510(9)
C50 H50A 0.9900
C50 H50B 0.9900
C51 C52 1.3900
C51 C56 1.3900
C52 C53 1.3900
C52 H52A 0.9500
C53 C54 1.3900
C53 H53A 0.9500
C54 C55 1.3900
C54 H54A 0.9500
C55 C56 1.3900
C55 H55A 0.9500
C56 H56A 0.9500
S8 C57 1.822(9)
C57 C58 1.523(10)
C57 H57A 0.9900
C57 H57B 0.9900
C58 C59 1.508(9)
C58 H58A 0.9900
C58 H58B 0.9900
C59 C60 1.3900
C59 C64 1.3900
C60 C61 1.3900
C60 H60A 0.9500
C61 C62 1.3900
C61 H61A 0.9500
C62 C63 1.3900
C62 H62A 0.9500
C63 C64 1.3900
C63 H63A 0.9500
C64 H64A 0.9500
S9 C65 1.827(9)
C65 C66 1.526(10)
C65 H65A 0.9900
C65 H65B 0.9900
C66 C67 1.506(9)
C66 H66A 0.9900
C66 H66B 0.9900
C67 C68 1.3900
C67 C72 1.3900
C68 C69 1.3900
C68 H68A 0.9500
C69 C70 1.3900
C69 H69A 0.9500
C70 C71 1.3900
C70 H70A 0.9500
C71 C72 1.3900
C71 H71A 0.9500
C72 H72A 0.9500
S10 C73 1.822(9)
C73 C74 1.523(11)
C73 H73A 0.9900
C73 H73B 0.9900
C74 C75 1.507(9)
C74 H74A 0.9900
C74 H74B 0.9900
C75 C76 1.3900
C75 C80 1.3900
C76 C77 1.3900
C76 H76A 0.9500
C77 C78 1.3900
C77 H77A 0.9500
C78 C79 1.3900
C78 H78A 0.9500
C79 C80 1.3900
C79 H79A 0.9500
C80 H80A 0.9500
S11 C81 1.822(9)
C81 C82 1.520(11)
C81 H81A 0.9900
C81 H81B 0.9900
C82 C83 1.507(9)
C82 H82A 0.9900
C82 H82B 0.9900
C83 C84 1.3900
C83 C88 1.3900
C84 C85 1.3900
C84 H84A 0.9500
C85 C86 1.3900
C85 H85A 0.9500
C86 C87 1.3900
C86 H86A 0.9500
C87 C88 1.3900
C87 H87A 0.9500
C88 H88A 0.9500
S12 C89 1.822(9)
C89 C90 1.523(10)
C89 H89A 0.9900
C89 H89B 0.9900
C90 C91 1.505(9)
C90 H90A 0.9900
C90 H90B 0.9900
C91 C92 1.3900
C91 C96 1.3900
C92 C93 1.3900
C92 H92A 0.9500
C93 C94 1.3900
C93 H93A 0.9500
C94 C95 1.3900
C94 H94A 0.9500
C95 C96 1.3900
C95 H95A 0.9500
C96 H96A 0.9500
S13 C97 1.824(9)
C97 C98 1.523(10)
C97 H97A 0.9900
C97 H97B 0.9900
C98 C99 1.506(9)
C98 H98A 0.9900
C98 H98B 0.9900
C99 C100 1.3900
C99 C104 1.3900
C100 C101 1.3900
C100 H10C 0.9500
C101 C102 1.3900
C101 H10D 0.9500
C102 C103 1.3900
C102 H10E 0.9500
C103 C104 1.3900
C103 H10F 0.9500
C104 H10G 0.9500
S14 C105 1.820(9)
C105 C106 1.522(11)
C105 H10H 0.9900
C105 H10I 0.9900
C106 C107 1.505(9)
C106 H10J 0.9900
C106 H10K 0.9900
C107 C108 1.3900
C107 C112 1.3900
C108 C109 1.3900
C108 H10L 0.9500
C109 C110 1.3900
C109 H10M 0.9500
C110 C111 1.3900
C110 H11A 0.9500
C111 C112 1.3900
C111 H11B 0.9500
C112 H11C 0.9500
S15 C113 1.823(9)
C113 C114 1.524(11)
C113 H11H 0.9900
C113 H11I 0.9900
C113 H11D 0.9900
C113 H11E 0.9900
C114 C115 1.505(9)
C114 C211 1.71(4)
C114 H11J 0.9900
C114 H11K 0.9900
C114 H11F 0.9900
C114 H11G 0.9900
C115 C116 1.3900
C115 C120 1.3900
C116 C117 1.3900
C116 H11L 0.9500
C117 C118 1.3900
C117 H11M 0.9500
C118 C119 1.3900
C118 H11N 0.9500
C119 C120 1.3900
C119 H11O 0.9500
C120 H12M 0.9500
C211 C212 1.3900
C211 C216 1.3900
C212 C213 1.3900
C212 H21B 0.9500
C213 C214 1.3900
C213 H21C 0.9500
C214 C215 1.3900
C214 H21D 0.9500
C215 C216 1.3900
C215 H21E 0.9500
C216 H21F 0.9500
S16 C121 1.821(9)
C121 C122 1.522(10)
C121 H12B 0.9900
C121 H12C 0.9900
C122 C123 1.504(9)
C122 H12D 0.9900
C122 H12E 0.9900
C123 C124 1.3900
C123 C128 1.3900
C124 C125 1.3900
C124 H12F 0.9500
C125 C126 1.3900
C125 H12G 0.9500
C126 C127 1.3900
C126 H12H 0.9500
C127 C128 1.3900
C127 H12I 0.9500
C128 H12J 0.9500
S17 C129 1.823(9)
C129 C130 1.524(10)
C129 H12K 0.9900
C129 H12L 0.9900
C130 C131 1.506(9)
C130 H13B 0.9900
C130 H13C 0.9900
C131 C132 1.3900
C131 C136 1.3900
C132 C133 1.3900
C132 H13D 0.9500
C133 C134 1.3900
C133 H13E 0.9500
C134 C135 1.3900
C134 H13F 0.9500
C135 C136 1.3900
C135 H13G 0.9500
C136 H13H 0.9500
S18 C137 1.819(9)
C137 C138 1.525(11)
C137 H13I 0.9900
C137 H13J 0.9900
C138 C139 1.509(9)
C138 H13K 0.9900
C138 H13L 0.9900
C139 C140 1.3900
C139 C144 1.3900
C140 C141 1.3900
C140 H14B 0.9500
C141 C142 1.3900
C141 H14C 0.9500
C142 C143 1.3900
C142 H14D 0.9500
C143 C144 1.3900
C143 H14E 0.9500
C144 H14F 0.9500
S18A C201 1.822(9)
C201 C202 1.524(11)
C201 H20B 0.9900
C201 H20C 0.9900
C202 C203 1.513(9)
C202 H20D 0.9900
C202 H20E 0.9900
C203 C204 1.3900
C203 C208 1.3900
C204 C205 1.3900
C204 H20F 0.9500
C205 C206 1.3900(11)
C205 H20G 0.9500
C206 C207 1.3900(12)
C206 H20H 0.9500
C207 C208 1.3900
C207 H20I 0.9500
C208 H20J 0.9500
S19 C145 1.827(9)
C145 C146 1.521(11)
C145 H14G 0.9900
C145 H14H 0.9900
C146 C147 1.509(9)
C146 H14I 0.9900
C146 H14J 0.9900
C147 C148 1.3900
C147 C152 1.3900
C148 C149 1.3900
C148 H14K 0.9500
C149 C150 1.3900
C149 H14L 0.9500
C150 C151 1.3900
C150 H15B 0.9500
C151 C152 1.3900
C151 H15C 0.9500
C152 H15D 0.9500
S20 C153 1.820(10)
C153 C154 1.524(11)
C153 H15E 0.9900
C153 H15F 0.9900
C154 C155 1.507(9)
C154 H15G 0.9900
C154 H15H 0.9900
C155 C156 1.3900
C155 C160 1.3900
C156 C157 1.3900
C156 H15I 0.9500
C157 C158 1.3900
C157 H15J 0.9500
C158 C159 1.3900
C158 H15K 0.9500
C159 C160 1.3900
C159 H15L 0.9500
C160 H16B 0.9500
S21 C161 1.823(9)
C161 C162 1.521(11)
C161 H16C 0.9900
C161 H16D 0.9900
C162 C163 1.507(9)
C162 H16E 0.9900
C162 H16F 0.9900
C163 C164 1.3900
C163 C168 1.3900
C164 C165 1.3900
C164 H16G 0.9500
C165 C166 1.3900
C165 H16H 0.9500
C166 C167 1.3900
C166 H16I 0.9500
C167 C168 1.3900
C167 H16J 0.9500
C168 H16K 0.9500
S21A C193 1.822(10)
C193 C194 1.523(11)
C193 H19J 0.9900
C193 H19K 0.9900
C194 C195 1.507(9)
C194 H19A 0.9900
C194 H19B 0.9900
C195 C196 1.3900
C195 C200 1.3900
C196 C197 1.3900
C196 H19C 0.9500
C197 C198 1.3900
C197 H19D 0.9500
C198 C199 1.3900
C198 H19E 0.9500
C199 C200 1.3900
C199 H19F 0.9500
C200 H20K 0.9500
S22 C169 1.822(9)
C169 C170 1.528(11)
C169 H16L 0.9900
C169 H16M 0.9900
C170 C171 1.508(9)
C170 H17C 0.9900
C170 H17D 0.9900
C171 C172 1.3900
C171 C176 1.3900
C172 C173 1.3900
C172 H17E 0.9500
C173 C174 1.3900
C173 H17F 0.9500
C174 C175 1.3900
C174 H17G 0.9500
C175 C176 1.3900
C175 H17H 0.9500
C176 H17I 0.9500
S23 C177 1.825(9)
C177 C178 1.525(10)
C177 H17J 0.9900
C177 H17K 0.9900
C178 C179 1.507(9)
C178 H17L 0.9900
C178 H17M 0.9900
C179 C180 1.3900
C179 C184 1.3900
C180 C181 1.3900
C180 H18C 0.9500
C181 C182 1.3900
C181 H18D 0.9500
C182 C183 1.3900
C182 H18E 0.9500
C183 C184 1.3900
C183 H18F 0.9500
C184 H18G 0.9500
S24 C185 1.822(9)
C185 C186 1.523(10)
C185 H18H 0.9900
C185 H18I 0.9900
C186 C187 1.507(9)
C186 H18J 0.9900
C186 H18K 0.9900
C187 C188 1.3900
C187 C192 1.3900
C188 C189 1.3900
C188 H18L 0.9500
C189 C190 1.3900
C189 H18M 0.9500
C190 C191 1.3900
C190 H19G 0.9500
C191 C192 1.3900
C191 H19H 0.9500
C192 H19I 0.9500
